data_4334552
loop_
_publ_author_name
'Partha Pratim Jana'
'Ryan Henderson'
'Bernd Harbrecht'
'Sven Lidin'

_publ_contact_author_address
;
CAS Chemical Centre, Lund University, Getingevaegen 60, Lund, Sweden, Box 124,
SE-22100.
;
_publ_contact_author_email Partha.Jana@polymat.lth.se
_publ_contact_author_name 'Partha Pratim Jana'
_publ_section_title
;
 Site Preference and Ordering Induced by Au Substitution in the \g-Brass
 Related Complex Au-Cr-Zn Phases
;
_journal_name_full 'Inorganic Chemistry'
_journal_page_first 4812
_journal_page_last 4818
_journal_paper_doi 10.1021/ic302244e
_journal_volume 52
_journal_year 2013
_chemical_formula_sum 'Au2.63 Cr6.36 Zn91.68'
_chemical_formula_weight 6843.27
_chemical_name_systematic
;
 ?
;
_space_group_IT_number 216
_symmetry_cell_setting cubic
_symmetry_space_group_name_Hall 'F -4 2 3'
_symmetry_space_group_name_H-M 'F -4 3 m'
_atom_sites_solution_hydrogens geom
_atom_sites_solution_primary direct
_atom_sites_solution_secondary difmap
_audit_creation_method SHELXL-97
_audit_update_record
;
2012-09-03 # Formatted by publCIF
;
_cell_angle_alpha 90.00
_cell_angle_beta 90.00
_cell_angle_gamma 90.00
_cell_formula_units_Z 4
_cell_length_a 18.288(2)
_cell_length_b 18.288(2)
_cell_length_c 18.288(2)
_cell_measurement_temperature 293(2)
_cell_volume 6116.4(12)
_computing_cell_refinement IPDS-software
_computing_data_collection IPDS-software
_computing_data_reduction IPDS-software/X-red
_computing_structure_refinement 'SHELXL-97 (Sheldrick, 1997)'
_computing_structure_solution 'direct methods, SHELXS-97'
_diffrn_ambient_temperature 293(2)
_diffrn_measured_fraction_theta_full 0.991
_diffrn_measured_fraction_theta_max 0.991
_diffrn_measurement_device_type 'IPDS (Stoe & Cie.)'
_diffrn_radiation_monochromator graphite
_diffrn_radiation_source 'fine-focus sealed tube'
_diffrn_radiation_type MoK\a
_diffrn_radiation_wavelength 0.71073
_diffrn_reflns_av_R_equivalents 0.1292
_diffrn_reflns_av_sigmaI/netI 0.0520
_diffrn_reflns_limit_h_max 27
_diffrn_reflns_limit_h_min -28
_diffrn_reflns_limit_k_max 27
_diffrn_reflns_limit_k_min -24
_diffrn_reflns_limit_l_max 28
_diffrn_reflns_limit_l_min -14
_diffrn_reflns_number 11136
_diffrn_reflns_theta_full 33.06
_diffrn_reflns_theta_max 33.06
_diffrn_reflns_theta_min 3.15
_exptl_absorpt_coefficient_mu 42.499
_exptl_absorpt_correction_type numerical
_exptl_absorpt_process_details X-SHAPE
_exptl_crystal_colour 'silvery with metallic luster'
_exptl_crystal_density_diffrn 7.431
_exptl_crystal_F_000 12446
_exptl_crystal_size_max 0.10
_exptl_crystal_size_mid 0.09
_exptl_crystal_size_min 0.06
_refine_diff_density_max 2.707
_refine_diff_density_min -1.981
_refine_diff_density_rms 0.411
_refine_ls_abs_structure_details 'Flack H D (1983), Acta Cryst. A39, 876-881'
_refine_ls_abs_structure_Flack -0.01(3)
_refine_ls_extinction_coef 0.000094(15)
_refine_ls_extinction_expression Fc^*^=kFc[1+0.001xFc^2^\l^3^/sin(2\q)]^-1/4^
_refine_ls_extinction_method SHELXL
_refine_ls_goodness_of_fit_ref 1.093
_refine_ls_hydrogen_treatment mixed
_refine_ls_matrix_type full
_refine_ls_number_parameters 80
_refine_ls_number_reflns 1191
_refine_ls_number_restraints 0
_refine_ls_restrained_S_all 1.093
_refine_ls_R_factor_all 0.0570
_refine_ls_R_factor_gt 0.0518
_refine_ls_shift/su_max 0.001
_refine_ls_shift/su_mean 0.000
_refine_ls_structure_factor_coef Fsqd
_refine_ls_weighting_details 'calc w=1/[\s^2^(Fo^2^)+(0.0850P)^2^+348.3745P] where P=(Fo^2^+2Fc^2^)/3'
_refine_ls_weighting_scheme calc
_refine_ls_wR_factor_gt 0.1431
_refine_ls_wR_factor_ref 0.1500
_reflns_number_gt 1072
_reflns_number_total 1191
_reflns_threshold_expression >2sigma(I)
_cod_data_source_file ic302244e_si_001_02.cif
_cod_data_source_block shelxl
_cod_original_sg_symbol_Hall 'F -4;2;3'
_cod_database_code 4334552

loop_
_symmetry_equiv_pos_as_xyz
'x, y, z'
'-x, -y, z'
'-x, y, -z'
'x, -y, -z'
'z, x, y'
'z, -x, -y'
'-z, -x, y'
'-z, x, -y'
'y, z, x'
'-y, z, -x'
'y, -z, -x'
'-y, -z, x'
'y, x, z'
'-y, -x, z'
'y, -x, -z'
'-y, x, -z'
'x, z, y'
'-x, z, -y'
'-x, -z, y'
'x, -z, -y'
'z, y, x'
'z, -y, -x'
'-z, y, -x'
'-z, -y, x'
'x, y+1/2, z+1/2'
'-x, -y+1/2, z+1/2'
'-x, y+1/2, -z+1/2'
'x, -y+1/2, -z+1/2'
'z, x+1/2, y+1/2'
'z, -x+1/2, -y+1/2'
'-z, -x+1/2, y+1/2'
'-z, x+1/2, -y+1/2'
'y, z+1/2, x+1/2'
'-y, z+1/2, -x+1/2'
'y, -z+1/2, -x+1/2'
'-y, -z+1/2, x+1/2'
'y, x+1/2, z+1/2'
'-y, -x+1/2, z+1/2'
'y, -x+1/2, -z+1/2'
'-y, x+1/2, -z+1/2'
'x, z+1/2, y+1/2'
'-x, z+1/2, -y+1/2'
'-x, -z+1/2, y+1/2'
'x, -z+1/2, -y+1/2'
'z, y+1/2, x+1/2'
'z, -y+1/2, -x+1/2'
'-z, y+1/2, -x+1/2'
'-z, -y+1/2, x+1/2'
'x+1/2, y, z+1/2'
'-x+1/2, -y, z+1/2'
'-x+1/2, y, -z+1/2'
'x+1/2, -y, -z+1/2'
'z+1/2, x, y+1/2'
'z+1/2, -x, -y+1/2'
'-z+1/2, -x, y+1/2'
'-z+1/2, x, -y+1/2'
'y+1/2, z, x+1/2'
'-y+1/2, z, -x+1/2'
'y+1/2, -z, -x+1/2'
'-y+1/2, -z, x+1/2'
'y+1/2, x, z+1/2'
'-y+1/2, -x, z+1/2'
'y+1/2, -x, -z+1/2'
'-y+1/2, x, -z+1/2'
'x+1/2, z, y+1/2'
'-x+1/2, z, -y+1/2'
'-x+1/2, -z, y+1/2'
'x+1/2, -z, -y+1/2'
'z+1/2, y, x+1/2'
'z+1/2, -y, -x+1/2'
'-z+1/2, y, -x+1/2'
'-z+1/2, -y, x+1/2'
'x+1/2, y+1/2, z'
'-x+1/2, -y+1/2, z'
'-x+1/2, y+1/2, -z'
'x+1/2, -y+1/2, -z'
'z+1/2, x+1/2, y'
'z+1/2, -x+1/2, -y'
'-z+1/2, -x+1/2, y'
'-z+1/2, x+1/2, -y'
'y+1/2, z+1/2, x'
'-y+1/2, z+1/2, -x'
'y+1/2, -z+1/2, -x'
'-y+1/2, -z+1/2, x'
'y+1/2, x+1/2, z'
'-y+1/2, -x+1/2, z'
'y+1/2, -x+1/2, -z'
'-y+1/2, x+1/2, -z'
'x+1/2, z+1/2, y'
'-x+1/2, z+1/2, -y'
'-x+1/2, -z+1/2, y'
'x+1/2, -z+1/2, -y'
'z+1/2, y+1/2, x'
'z+1/2, -y+1/2, -x'
'-z+1/2, y+1/2, -x'
'-z+1/2, -y+1/2, x'

loop_
_atom_site_label
_atom_site_type_symbol
_atom_site_fract_x
_atom_site_fract_y
_atom_site_fract_z
_atom_site_U_iso_or_equiv
_atom_site_adp_type
_atom_site_occupancy
_atom_site_symmetry_multiplicity
_atom_site_calc_flag
_atom_site_refinement_flags
Zn10 Zn 0.0000 0.0000 0.0000 0.023(3) Uani 0.78(5) 24 d SP
Zn11 Zn 0.0544(6) 0.0544(6) 0.0544(6) 0.034(5) Uani 0.27(2) 6 d SP
Au12 Au 0.91381(4) 0.91381(4) 0.91381(4) 0.0165(4) Uani 0.659(10) 6 d SP
Cr12 Cr 0.91381(4) 0.91381(4) 0.91381(4) 0.0165(4) Uani 0.341(10) 6 d SP
Zn13 Zn 0.1604(3) 0.0000 0.0000 0.0389(9) Uani 1 4 d S
Zn15 Zn 0.15489(10) 0.15489(10) 0.02327(13) 0.0291(5) Uani 1 2 d S
Cr42 Cr 0.64844(12) 0.64844(12) 0.64844(12) 0.0132(6) Uani 1 6 d S
Zn43 Zn 0.64315(15) 0.2500 0.2500 0.0205(5) Uani 1 4 d S
Zn45 Zn 0.10615(9) 0.10615(9) 0.77574(11) 0.0257(5) Uani 1 2 d S
Zn30 Zn 0.5000 0.5000 0.5000 0.0248(14) Uani 1 24 d S
Zn32 Zn 0.41196(11) 0.41196(11) 0.41196(11) 0.0230(6) Uani 1 6 d S
Zn34 Zn 0.04836(7) 0.04836(7) 0.65218(12) 0.0226(4) Uani 1 2 d S
Zn35 Zn 0.19125(9) 0.19125(9) 0.51634(12) 0.0248(5) Uani 1 2 d S
Cr20 Cr 0.2500 0.2500 0.2500 0.0123(12) Uani 1 24 d S
Zn21 Zn 0.3214(4) 0.3487(5) 0.3214(4) 0.032(3) Uani 0.252(11) 2 d SP
Zn22 Zn 0.16625(12) 0.16625(12) 0.16625(12) 0.0284(13) Uani 0.92(2) 6 d SP
Zn23 Zn 0.0943(5) 0.2500 0.2500 0.039(3) Uiso 0.49(3) 4 d SP
Zn24 Zn 0.2214(6) 0.2214(6) 0.3894(7) 0.035(4) Uiso 0.216(15) 2 d SP
Zn26 Zn 0.1132(15) 0.2746(12) 0.2746(12) 0.009(9) Uiso 0.052(12) 2 d SP
Zn25 Zn 0.07457(13) 0.07457(13) 0.26494(13) 0.0334(6) Uani 1 2 d S

loop_
_atom_site_aniso_label
_atom_site_aniso_U_11
_atom_site_aniso_U_22
_atom_site_aniso_U_33
_atom_site_aniso_U_23
_atom_site_aniso_U_13
_atom_site_aniso_U_12
Zn10 0.023(3) 0.023(3) 0.023(3) 0.000 0.000 0.000
Zn11 0.034(5) 0.034(5) 0.034(5) 0.013(4) 0.013(4) 0.013(4)
Au12 0.0165(4) 0.0165(4) 0.0165(4) -0.0007(2) -0.0007(2) -0.0007(2)
Cr12 0.0165(4) 0.0165(4) 0.0165(4) -0.0007(2) -0.0007(2) -0.0007(2)
Zn13 0.068(3) 0.0244(9) 0.0244(9) 0.0066(11) 0.000 0.000
Zn15 0.0301(7) 0.0301(7) 0.0271(10) -0.0083(6) -0.0083(6) 0.0082(8)
Cr42 0.0132(6) 0.0132(6) 0.0132(6) -0.0017(6) -0.0017(6) -0.0017(6)
Zn43 0.0226(12) 0.0194(7) 0.0194(7) -0.0056(8) 0.000 0.000
Zn45 0.0303(7) 0.0303(7) 0.0167(8) 0.0027(5) 0.0027(5) 0.0012(7)
Zn30 0.0248(14) 0.0248(14) 0.0248(14) 0.000 0.000 0.000
Zn32 0.0230(6) 0.0230(6) 0.0230(6) 0.0016(7) 0.0016(7) 0.0016(7)
Zn34 0.0192(5) 0.0192(5) 0.0294(9) 0.0009(4) 0.0009(4) -0.0056(6)
Zn35 0.0250(6) 0.0250(6) 0.0245(9) 0.0013(5) 0.0013(5) 0.0005(7)
Cr20 0.0123(12) 0.0123(12) 0.0123(12) 0.000 0.000 0.000
Zn21 0.032(3) 0.034(5) 0.032(3) -0.011(2) 0.000(3) -0.011(2)
Zn22 0.0284(13) 0.0284(13) 0.0284(13) -0.0048(8) -0.0048(8) -0.0048(8)
Zn25 0.0390(8) 0.0390(8) 0.0221(9) 0.0066(7) 0.0066(7) 0.0145(9)

loop_
_atom_type_symbol
_atom_type_description
_atom_type_scat_dispersion_real
_atom_type_scat_dispersion_imag
_atom_type_scat_source
Zn Zn 0.2839 1.4301 'International Tables Vol C Tables 4.2.6.8 and 6.1.1.4'
Cr Cr 0.3209 0.6236 'International Tables Vol C Tables 4.2.6.8 and 6.1.1.4'
Au Au -2.0133 8.8022 'International Tables Vol C Tables 4.2.6.8 and 6.1.1.4'

loop_
_geom_angle_atom_site_label_1
_geom_angle_atom_site_label_2
_geom_angle_atom_site_label_3
_geom_angle
_geom_angle_site_symmetry_1
_geom_angle_site_symmetry_3
Zn11 Zn10 Zn11 109.471(1) . 4
Zn11 Zn10 Zn11 109.471(1) . 3
Zn11 Zn10 Zn11 109.5 4 3
Zn11 Zn10 Zn11 109.5 . 2
Zn11 Zn10 Zn11 109.471(1) 4 2
Zn11 Zn10 Zn11 109.5 3 2
Zn11 Zn10 Cr12 180.0(9) . 1_444
Zn11 Zn10 Cr12 70.5 4 1_444
Zn11 Zn10 Cr12 70.5 3 1_444
Zn11 Zn10 Cr12 70.5 2 1_444
Zn11 Zn10 Au12 180.0(9) . 1_444
Zn11 Zn10 Au12 70.5 4 1_444
Zn11 Zn10 Au12 70.5 3 1_444
Zn11 Zn10 Au12 70.5 2 1_444
Cr12 Zn10 Au12 0.00(7) 1_444 1_444
Zn11 Zn10 Cr12 70.529(1) . 4_466
Zn11 Zn10 Cr12 180.0(9) 4 4_466
Zn11 Zn10 Cr12 70.5 3 4_466
Zn11 Zn10 Cr12 70.5 2 4_466
Cr12 Zn10 Cr12 109.5 1_444 4_466
Au12 Zn10 Cr12 109.5 1_444 4_466
Zn11 Zn10 Au12 70.5 . 2_664
Zn11 Zn10 Au12 70.5 4 2_664
Zn11 Zn10 Au12 70.5 3 2_664
Zn11 Zn10 Au12 180.0(9) 2 2_664
Cr12 Zn10 Au12 109.5 1_444 2_664
Au12 Zn10 Au12 109.5 1_444 2_664
Cr12 Zn10 Au12 109.5 4_466 2_664
Zn11 Zn10 Au12 70.5 . 3_646
Zn11 Zn10 Au12 70.5 4 3_646
Zn11 Zn10 Au12 180.0(9) 3 3_646
Zn11 Zn10 Au12 70.5 2 3_646
Cr12 Zn10 Au12 109.5 1_444 3_646
Au12 Zn10 Au12 109.5 1_444 3_646
Cr12 Zn10 Au12 109.5 4_466 3_646
Au12 Zn10 Au12 109.5 2_664 3_646
Zn11 Zn10 Au12 70.529(1) . 4_466
Zn11 Zn10 Au12 180.0(9) 4 4_466
Zn11 Zn10 Au12 70.5 3 4_466
Zn11 Zn10 Au12 70.5 2 4_466
Cr12 Zn10 Au12 109.5 1_444 4_466
Au12 Zn10 Au12 109.5 1_444 4_466
Cr12 Zn10 Au12 0.00(7) 4_466 4_466
Au12 Zn10 Au12 109.5 2_664 4_466
Au12 Zn10 Au12 109.5 3_646 4_466
Zn11 Zn10 Cr12 70.5 . 3_646
Zn11 Zn10 Cr12 70.5 4 3_646
Zn11 Zn10 Cr12 180.0(9) 3 3_646
Zn11 Zn10 Cr12 70.5 2 3_646
Cr12 Zn10 Cr12 109.5 1_444 3_646
Au12 Zn10 Cr12 109.5 1_444 3_646
Cr12 Zn10 Cr12 109.5 4_466 3_646
Au12 Zn10 Cr12 109.5 2_664 3_646
Au12 Zn10 Cr12 0.00(7) 3_646 3_646
Au12 Zn10 Cr12 109.5 4_466 3_646
Zn11 Zn10 Cr12 70.5 . 2_664
Zn11 Zn10 Cr12 70.5 4 2_664
Zn11 Zn10 Cr12 70.5 3 2_664
Zn11 Zn10 Cr12 180.0(9) 2 2_664
Cr12 Zn10 Cr12 109.5 1_444 2_664
Au12 Zn10 Cr12 109.5 1_444 2_664
Cr12 Zn10 Cr12 109.5 4_466 2_664
Au12 Zn10 Cr12 0.00(7) 2_664 2_664
Au12 Zn10 Cr12 109.5 3_646 2_664
Au12 Zn10 Cr12 109.5 4_466 2_664
Cr12 Zn10 Cr12 109.5 3_646 2_664
Zn10 Zn11 Zn13 89.3(5) . .
Zn10 Zn11 Zn13 89.3(5) . 9
Zn13 Zn11 Zn13 119.98(2) . 9
Zn10 Zn11 Zn13 89.3(5) . 5
Zn13 Zn11 Zn13 119.98(2) . 5
Zn13 Zn11 Zn13 119.98(2) 9 5
Zn10 Zn11 Zn15 132.4(3) . 9
Zn13 Zn11 Zn15 68.9(2) . 9
Zn13 Zn11 Zn15 68.9(2) 9 9
Zn13 Zn11 Zn15 138.4(8) 5 9
Zn10 Zn11 Zn15 132.4(3) . 5
Zn13 Zn11 Zn15 138.4(8) . 5
Zn13 Zn11 Zn15 68.9(2) 9 5
Zn13 Zn11 Zn15 68.9(2) 5 5
Zn15 Zn11 Zn15 79.6(5) 9 5
Zn10 Zn11 Zn15 132.4(3) . .
Zn13 Zn11 Zn15 68.9(2) . .
Zn13 Zn11 Zn15 138.4(8) 9 .
Zn13 Zn11 Zn15 68.9(2) 5 .
Zn15 Zn11 Zn15 79.6(5) 9 .
Zn15 Zn11 Zn15 79.6(5) 5 .
Zn10 Zn11 Au12 72.5(4) . 2_664
Zn13 Zn11 Au12 61.28(10) . 2_664
Zn13 Zn11 Au12 161.7(9) 9 2_664
Zn13 Zn11 Au12 61.28(10) 5 2_664
Zn15 Zn11 Au12 123.7(3) 9 2_664
Zn15 Zn11 Au12 123.7(3) 5 2_664
Zn15 Zn11 Au12 59.91(10) . 2_664
Zn10 Zn11 Au12 72.5(4) . 3_646
Zn13 Zn11 Au12 61.28(10) . 3_646
Zn13 Zn11 Au12 61.28(10) 9 3_646
Zn13 Zn11 Au12 161.7(9) 5 3_646
Zn15 Zn11 Au12 59.91(10) 9 3_646
Zn15 Zn11 Au12 123.7(3) 5 3_646
Zn15 Zn11 Au12 123.7(3) . 3_646
Au12 Zn11 Au12 111.3(4) 2_664 3_646
Zn10 Zn11 Au12 72.5(4) . 4_466
Zn13 Zn11 Au12 161.7(9) . 4_466
Zn13 Zn11 Au12 61.28(10) 9 4_466
Zn13 Zn11 Au12 61.28(10) 5 4_466
Zn15 Zn11 Au12 123.7(3) 9 4_466
Zn15 Zn11 Au12 59.91(10) 5 4_466
Zn15 Zn11 Au12 123.7(3) . 4_466
Au12 Zn11 Au12 111.3(4) 2_664 4_466
Au12 Zn11 Au12 111.3(4) 3_646 4_466
Zn10 Zn11 Cr12 72.5(4) . 2_664
Zn13 Zn11 Cr12 61.28(10) . 2_664
Zn13 Zn11 Cr12 161.7(9) 9 2_664
Zn13 Zn11 Cr12 61.28(10) 5 2_664
Zn15 Zn11 Cr12 123.7(3) 9 2_664
Zn15 Zn11 Cr12 123.7(3) 5 2_664
Zn15 Zn11 Cr12 59.91(10) . 2_664
Au12 Zn11 Cr12 0.00(7) 2_664 2_664
Au12 Zn11 Cr12 111.3(4) 3_646 2_664
Au12 Zn11 Cr12 111.3(4) 4_466 2_664
Zn10 Zn11 Cr12 72.5(4) . 3_646
Zn13 Zn11 Cr12 61.28(10) . 3_646
Zn13 Zn11 Cr12 61.28(10) 9 3_646
Zn13 Zn11 Cr12 161.7(9) 5 3_646
Zn15 Zn11 Cr12 59.91(10) 9 3_646
Zn15 Zn11 Cr12 123.7(3) 5 3_646
Zn15 Zn11 Cr12 123.7(3) . 3_646
Au12 Zn11 Cr12 111.3(4) 2_664 3_646
Au12 Zn11 Cr12 0.00(7) 3_646 3_646
Au12 Zn11 Cr12 111.3(4) 4_466 3_646
Cr12 Zn11 Cr12 111.3(4) 2_664 3_646
Zn45 Au12 Zn45 72.69(9) 2_665 10_656
Zn45 Au12 Zn45 72.69(9) 2_665 6_566
Zn45 Au12 Zn45 72.69(9) 10_656 6_566
Zn45 Au12 Zn13 70.24(11) 2_665 10_666
Zn45 Au12 Zn13 127.14(7) 10_656 10_666
Zn45 Au12 Zn13 127.14(7) 6_566 10_666
Zn45 Au12 Zn13 127.14(7) 2_665 6_666
Zn45 Au12 Zn13 70.24(11) 10_656 6_666
Zn45 Au12 Zn13 127.14(7) 6_566 6_666
Zn13 Au12 Zn13 105.25(11) 10_666 6_666
Zn45 Au12 Zn13 127.14(7) 2_665 2_666
Zn45 Au12 Zn13 127.14(7) 10_656 2_666
Zn45 Au12 Zn13 70.24(11) 6_566 2_666
Zn13 Au12 Zn13 105.25(11) 10_666 2_666
Zn13 Au12 Zn13 105.25(11) 6_666 2_666
Zn45 Au12 Zn15 65.14(5) 2_665 10_666
Zn45 Au12 Zn15 126.86(9) 10_656 10_666
Zn45 Au12 Zn15 65.14(5) 6_566 10_666
Zn13 Au12 Zn15 65.65(4) 10_666 10_666
Zn13 Au12 Zn15 162.91(13) 6_666 10_666
Zn13 Au12 Zn15 65.65(4) 2_666 10_666
Zn45 Au12 Zn15 65.14(5) 2_665 6_666
Zn45 Au12 Zn15 65.14(5) 10_656 6_666
Zn45 Au12 Zn15 126.86(9) 6_566 6_666
Zn13 Au12 Zn15 65.65(4) 10_666 6_666
Zn13 Au12 Zn15 65.65(4) 6_666 6_666
Zn13 Au12 Zn15 162.91(13) 2_666 6_666
Zn15 Au12 Zn15 118.80(3) 10_666 6_666
Zn45 Au12 Zn15 126.86(9) 2_665 2_666
Zn45 Au12 Zn15 65.14(5) 10_656 2_666
Zn45 Au12 Zn15 65.14(6) 6_566 2_666
Zn13 Au12 Zn15 162.91(13) 10_666 2_666
Zn13 Au12 Zn15 65.65(4) 6_666 2_666
Zn13 Au12 Zn15 65.65(4) 2_666 2_666
Zn15 Au12 Zn15 118.80(3) 10_666 2_666
Zn15 Au12 Zn15 118.80(3) 6_666 2_666
Zn45 Au12 Zn11 173.8(4) 2_665 2_666
Zn45 Au12 Zn11 112.1(3) 10_656 2_666
Zn45 Au12 Zn11 112.1(3) 6_566 2_666
Zn13 Au12 Zn11 103.6(4) 10_666 2_666
Zn13 Au12 Zn11 53.59(10) 6_666 2_666
Zn13 Au12 Zn11 53.59(10) 2_666 2_666
Zn15 Au12 Zn11 112.78(15) 10_666 2_666
Zn15 Au12 Zn11 112.78(16) 6_666 2_666
Zn15 Au12 Zn11 59.3(4) 2_666 2_666
Zn45 Au12 Zn11 112.1(3) 2_665 4_666
Zn45 Au12 Zn11 112.1(3) 10_656 4_666
Zn45 Au12 Zn11 173.8(4) 6_566 4_666
Zn13 Au12 Zn11 53.59(10) 10_666 4_666
Zn13 Au12 Zn11 53.59(10) 6_666 4_666
Zn13 Au12 Zn11 103.6(4) 2_666 4_666
Zn15 Au12 Zn11 112.78(16) 10_666 4_666
Zn15 Au12 Zn11 59.3(4) 6_666 4_666
Zn15 Au12 Zn11 112.78(15) 2_666 4_666
Zn11 Au12 Zn11 62.8(7) 2_666 4_666
Zn45 Au12 Zn11 112.1(3) 2_665 3_666
Zn45 Au12 Zn11 173.8(4) 10_656 3_666
Zn45 Au12 Zn11 112.1(3) 6_566 3_666
Zn13 Au12 Zn11 53.59(10) 10_666 3_666
Zn13 Au12 Zn11 103.6(4) 6_666 3_666
Zn13 Au12 Zn11 53.59(10) 2_666 3_666
Zn15 Au12 Zn11 59.3(4) 10_666 3_666
Zn15 Au12 Zn11 112.78(16) 6_666 3_666
Zn15 Au12 Zn11 112.78(15) 2_666 3_666
Zn11 Au12 Zn11 62.8(6) 2_666 3_666
Zn11 Au12 Zn11 62.8(6) 4_666 3_666
Zn11 Zn13 Zn11 72.0(9) 4 .
Zn11 Zn13 Cr12 65.13(18) 4 3_646
Zn11 Zn13 Cr12 65.13(18) . 3_646
Zn11 Zn13 Cr12 65.13(18) 4 2_664
Zn11 Zn13 Cr12 65.13(18) . 2_664
Cr12 Zn13 Cr12 117.4(2) 3_646 2_664
Zn11 Zn13 Au12 65.13(18) 4 3_646
Zn11 Zn13 Au12 65.13(18) . 3_646
Cr12 Zn13 Au12 0.00(2) 3_646 3_646
Cr12 Zn13 Au12 117.4(2) 2_664 3_646
Zn11 Zn13 Au12 65.13(18) 4 2_664
Zn11 Zn13 Au12 65.13(18) . 2_664
Cr12 Zn13 Au12 117.4(2) 3_646 2_664
Cr12 Zn13 Au12 0.00(2) 2_664 2_664
Au12 Zn13 Au12 117.4(2) 3_646 2_664
Zn11 Zn13 Zn25 170.8(5) 4 5
Zn11 Zn13 Zn25 98.8(5) . 5
Cr12 Zn13 Zn25 111.47(4) 3_646 5
Cr12 Zn13 Zn25 111.47(4) 2_664 5
Au12 Zn13 Zn25 111.47(4) 3_646 5
Au12 Zn13 Zn25 111.47(4) 2_664 5
Zn11 Zn13 Zn25 98.8(5) 4 6
Zn11 Zn13 Zn25 170.8(5) . 6
Cr12 Zn13 Zn25 111.47(4) 3_646 6
Cr12 Zn13 Zn25 111.47(4) 2_664 6
Au12 Zn13 Zn25 111.47(4) 3_646 6
Au12 Zn13 Zn25 111.47(4) 2_664 6
Zn25 Zn13 Zn25 90.48(18) 5 6
Zn11 Zn13 Zn15 116.4(4) 4 9
Zn11 Zn13 Zn15 60.0(3) . 9
Cr12 Zn13 Zn15 58.30(5) 3_646 9
Cr12 Zn13 Zn15 119.29(11) 2_664 9
Au12 Zn13 Zn15 58.30(5) 3_646 9
Au12 Zn13 Zn15 119.29(11) 2_664 9
Zn25 Zn13 Zn15 56.90(6) 5 9
Zn25 Zn13 Zn15 126.54(15) 6 9
Zn11 Zn13 Zn15 60.0(3) 4 11
Zn11 Zn13 Zn15 116.4(4) . 11
Cr12 Zn13 Zn15 119.29(11) 3_646 11
Cr12 Zn13 Zn15 58.30(5) 2_664 11
Au12 Zn13 Zn15 119.29(11) 3_646 11
Au12 Zn13 Zn15 58.30(5) 2_664 11
Zn25 Zn13 Zn15 126.54(15) 5 11
Zn25 Zn13 Zn15 56.90(6) 6 11
Zn15 Zn13 Zn15 176.0(2) 9 11
Zn11 Zn13 Zn15 60.0(3) 4 4
Zn11 Zn13 Zn15 116.4(4) . 4
Cr12 Zn13 Zn15 58.30(5) 3_646 4
Cr12 Zn13 Zn15 119.29(11) 2_664 4
Au12 Zn13 Zn15 58.30(5) 3_646 4
Au12 Zn13 Zn15 119.29(11) 2_664 4
Zn25 Zn13 Zn15 126.54(15) 5 4
Zn25 Zn13 Zn15 56.90(6) 6 4
Zn15 Zn13 Zn15 106.99(10) 9 4
Zn15 Zn13 Zn15 72.86(10) 11 4
Zn11 Zn13 Zn15 116.4(4) 4 .
Zn11 Zn13 Zn15 60.0(3) . .
Cr12 Zn13 Zn15 119.29(11) 3_646 .
Cr12 Zn13 Zn15 58.30(5) 2_664 .
Au12 Zn13 Zn15 119.29(11) 3_646 .
Au12 Zn13 Zn15 58.30(5) 2_664 .
Zn25 Zn13 Zn15 56.90(6) 5 .
Zn25 Zn13 Zn15 126.54(15) 6 .
Zn15 Zn13 Zn15 72.86(10) 9 .
Zn15 Zn13 Zn15 106.99(10) 11 .
Zn15 Zn13 Zn15 176.0(2) 4 .
Zn26 Zn15 Zn22 41.5(7) 84 .
Zn26 Zn15 Zn11 125.6(8) 84 .
Zn22 Zn15 Zn11 84.0(3) . .
Zn26 Zn15 Zn25 69.92(15) 84 9
Zn22 Zn15 Zn25 68.51(7) . 9
Zn11 Zn15 Zn25 93.76(14) . 9
Zn26 Zn15 Zn25 69.92(15) 84 5
Zn22 Zn15 Zn25 68.51(7) . 5
Zn11 Zn15 Zn25 93.76(14) . 5
Zn25 Zn15 Zn25 135.22(16) 9 5
Zn26 Zn15 Au12 173.6(7) 84 2_664
Zn22 Zn15 Au12 144.82(14) . 2_664
Zn11 Zn15 Au12 60.8(3) . 2_664
Zn25 Zn15 Au12 111.07(9) 9 2_664
Zn25 Zn15 Au12 111.07(9) 5 2_664
Zn26 Zn15 Cr12 173.6(7) 84 2_664
Zn22 Zn15 Cr12 144.82(14) . 2_664
Zn11 Zn15 Cr12 60.8(3) . 2_664
Zn25 Zn15 Cr12 111.07(9) 9 2_664
Zn25 Zn15 Cr12 111.07(9) 5 2_664
Au12 Zn15 Cr12 0.00(3) 2_664 2_664
Zn26 Zn15 Zn23 14.2(7) 84 9
Zn22 Zn15 Zn23 55.76(19) . 9
Zn11 Zn15 Zn23 139.8(4) . 9
Zn25 Zn15 Zn23 73.01(9) 9 9
Zn25 Zn15 Zn23 73.01(9) 5 9
Au12 Zn15 Zn23 159.4(2) 2_664 9
Cr12 Zn15 Zn23 159.4(2) 2_664 9
Zn26 Zn15 Zn45 119.3(6) 84 8_655
Zn22 Zn15 Zn45 145.16(6) . 8_655
Zn11 Zn15 Zn45 105.7(3) . 8_655
Zn25 Zn15 Zn45 141.29(11) 9 8_655
Zn25 Zn15 Zn45 77.41(8) 5 8_655
Au12 Zn15 Zn45 55.73(6) 2_664 8_655
Cr12 Zn15 Zn45 55.73(6) 2_664 8_655
Zn23 Zn15 Zn45 107.88(17) 9 8_655
Zn26 Zn15 Zn45 119.3(6) 84 11_565
Zn22 Zn15 Zn45 145.16(6) . 11_565
Zn11 Zn15 Zn45 105.7(3) . 11_565
Zn25 Zn15 Zn45 77.41(8) 9 11_565
Zn25 Zn15 Zn45 141.29(11) 5 11_565
Au12 Zn15 Zn45 55.73(6) 2_664 11_565
Cr12 Zn15 Zn45 55.73(6) 2_664 11_565
Zn23 Zn15 Zn45 107.88(17) 9 11_565
Zn45 Zn15 Zn45 65.34(11) 8_655 11_565
Zn26 Zn15 Zn13 126.9(3) 84 5
Zn22 Zn15 Zn13 102.87(8) . 5
Zn11 Zn15 Zn13 51.19(16) . 5
Zn25 Zn15 Zn13 58.71(12) 9 5
Zn25 Zn15 Zn13 144.95(15) 5 5
Au12 Zn15 Zn13 56.05(8) 2_664 5
Cr12 Zn15 Zn13 56.05(8) 2_664 5
Zn23 Zn15 Zn13 131.72(11) 9 5
Zn45 Zn15 Zn13 109.27(9) 8_655 5
Zn45 Zn15 Zn13 63.18(7) 11_565 5
Zn26 Zn15 Zn13 126.9(3) 84 .
Zn22 Zn15 Zn13 102.87(8) . .
Zn11 Zn15 Zn13 51.19(16) . .
Zn25 Zn15 Zn13 144.95(15) 9 .
Zn25 Zn15 Zn13 58.71(12) 5 .
Au12 Zn15 Zn13 56.05(8) 2_664 .
Cr12 Zn15 Zn13 56.05(8) 2_664 .
Zn23 Zn15 Zn13 131.72(11) 9 .
Zn45 Zn15 Zn13 63.18(7) 8_655 .
Zn45 Zn15 Zn13 109.27(9) 11_565 .
Zn13 Zn15 Zn13 92.7(2) 5 .
Zn45 Cr42 Zn45 116.99(6) 57 29
Zn45 Cr42 Zn45 116.99(6) 57 73
Zn45 Cr42 Zn45 116.99(6) 29 73
Zn45 Cr42 Zn34 63.32(8) 57 57
Zn45 Cr42 Zn34 115.80(10) 29 57
Zn45 Cr42 Zn34 115.80(10) 73 57
Zn45 Cr42 Zn34 115.80(10) 57 29
Zn45 Cr42 Zn34 63.32(8) 29 29
Zn45 Cr42 Zn34 115.80(10) 73 29
Zn34 Cr42 Zn34 62.46(11) 57 29
Zn45 Cr42 Zn34 115.80(10) 57 73
Zn45 Cr42 Zn34 115.80(10) 29 73
Zn45 Cr42 Zn34 63.32(8) 73 73
Zn34 Cr42 Zn34 62.46(11) 57 73
Zn34 Cr42 Zn34 62.46(11) 29 73
Zn45 Cr42 Zn43 64.01(7) 57 81
Zn45 Cr42 Zn43 64.01(7) 29 81
Zn45 Cr42 Zn43 117.27(16) 73 81
Zn34 Cr42 Zn43 117.05(6) 57 81
Zn34 Cr42 Zn43 117.05(6) 29 81
Zn34 Cr42 Zn43 179.40(14) 73 81
Zn45 Cr42 Zn43 64.01(7) 57 25
Zn45 Cr42 Zn43 117.27(16) 29 25
Zn45 Cr42 Zn43 64.01(7) 73 25
Zn34 Cr42 Zn43 117.05(6) 57 25
Zn34 Cr42 Zn43 179.40(14) 29 25
Zn34 Cr42 Zn43 117.05(6) 73 25
Zn43 Cr42 Zn43 63.43(12) 81 25
Zn45 Cr42 Zn43 117.27(16) 57 53
Zn45 Cr42 Zn43 64.01(7) 29 53
Zn45 Cr42 Zn43 64.01(7) 73 53
Zn34 Cr42 Zn43 179.40(14) 57 53
Zn34 Cr42 Zn43 117.05(6) 29 53
Zn34 Cr42 Zn43 117.05(6) 73 53
Zn43 Cr42 Zn43 63.43(12) 81 53
Zn43 Cr42 Zn43 63.43(12) 25 53
Zn45 Cr42 Zn35 179.46(19) 57 57
Zn45 Cr42 Zn35 63.17(2) 29 57
Zn45 Cr42 Zn35 63.17(2) 73 57
Zn34 Cr42 Zn35 116.13(14) 57 57
Zn34 Cr42 Zn35 63.76(6) 29 57
Zn34 Cr42 Zn35 63.76(6) 73 57
Zn43 Cr42 Zn35 116.43(9) 81 57
Zn43 Cr42 Zn35 116.43(9) 25 57
Zn43 Cr42 Zn35 63.27(8) 53 57
Zn45 Cr42 Zn35 63.17(2) 57 73
Zn45 Cr42 Zn35 63.17(2) 29 73
Zn45 Cr42 Zn35 179.46(19) 73 73
Zn34 Cr42 Zn35 63.76(6) 57 73
Zn34 Cr42 Zn35 63.76(6) 29 73
Zn34 Cr42 Zn35 116.13(14) 73 73
Zn43 Cr42 Zn35 63.27(8) 81 73
Zn43 Cr42 Zn35 116.43(9) 25 73
Zn43 Cr42 Zn35 116.43(9) 53 73
Zn35 Cr42 Zn35 116.67(5) 57 73
Zn45 Cr42 Zn35 63.17(2) 57 29
Zn45 Cr42 Zn35 179.46(19) 29 29
Zn45 Cr42 Zn35 63.17(2) 73 29
Zn34 Cr42 Zn35 63.76(6) 57 29
Zn34 Cr42 Zn35 116.13(14) 29 29
Zn34 Cr42 Zn35 63.76(6) 73 29
Zn43 Cr42 Zn35 116.43(9) 81 29
Zn43 Cr42 Zn35 63.27(8) 25 29
Zn43 Cr42 Zn35 116.43(9) 53 29
Zn35 Cr42 Zn35 116.67(5) 57 29
Zn35 Cr42 Zn35 116.67(5) 73 29
Cr42 Zn43 Cr42 175.78(15) 4_566 25_544
Cr42 Zn43 Zn45 124.24(5) 4_566 81_545
Cr42 Zn43 Zn45 57.00(4) 25_544 81_545
Cr42 Zn43 Zn45 124.24(5) 4_566 49_554
Cr42 Zn43 Zn45 57.00(4) 25_544 49_554
Zn45 Zn43 Zn45 105.41(9) 81_545 49_554
Cr42 Zn43 Zn45 57.00(4) 4_566 59_565
Cr42 Zn43 Zn45 124.24(5) 25_544 59_565
Zn45 Zn43 Zn45 151.58(12) 81_545 59_565
Zn45 Zn43 Zn45 67.28(8) 49_554 59_565
Cr42 Zn43 Zn45 57.00(4) 4_566 76_556
Cr42 Zn43 Zn45 124.24(5) 25_544 76_556
Zn45 Zn43 Zn45 67.28(8) 81_545 76_556
Zn45 Zn43 Zn45 151.58(12) 49_554 76_556
Zn45 Zn43 Zn45 105.41(9) 59_565 76_556
Cr42 Zn43 Zn43 58.29(6) 4_566 10_656
Cr42 Zn43 Zn43 118.27(6) 25_544 10_656
Zn45 Zn43 Zn43 148.03(6) 81_545 10_656
Zn45 Zn43 Zn43 93.03(5) 49_554 10_656
Zn45 Zn43 Zn43 59.92(6) 59_565 10_656
Zn45 Zn43 Zn43 107.12(5) 76_556 10_656
Cr42 Zn43 Zn43 58.29(6) 4_566 54_565
Cr42 Zn43 Zn43 118.27(6) 25_544 54_565
Zn45 Zn43 Zn43 93.03(5) 81_545 54_565
Zn45 Zn43 Zn43 148.03(6) 49_554 54_565
Zn45 Zn43 Zn43 107.12(5) 59_565 54_565
Zn45 Zn43 Zn43 59.92(6) 76_556 54_565
Zn43 Zn43 Zn43 60.0 10_656 54_565
Cr42 Zn43 Zn43 118.27(6) 4_566 57_554
Cr42 Zn43 Zn43 58.29(6) 25_544 57_554
Zn45 Zn43 Zn43 59.92(6) 81_545 57_554
Zn45 Zn43 Zn43 107.12(5) 49_554 57_554
Zn45 Zn43 Zn43 148.03(6) 59_565 57_554
Zn45 Zn43 Zn43 93.03(5) 76_556 57_554
Zn43 Zn43 Zn43 90.0 10_656 57_554
Zn43 Zn43 Zn43 60.0 54_565 57_554
Cr42 Zn43 Zn43 118.27(6) 4_566 77_545
Cr42 Zn43 Zn43 58.29(6) 25_544 77_545
Zn45 Zn43 Zn43 107.12(5) 81_545 77_545
Zn45 Zn43 Zn43 59.92(6) 49_554 77_545
Zn45 Zn43 Zn43 93.03(5) 59_565 77_545
Zn45 Zn43 Zn43 148.03(6) 76_556 77_545
Zn43 Zn43 Zn43 60.0 10_656 77_545
Zn43 Zn43 Zn43 90.0 54_565 77_545
Zn43 Zn43 Zn43 60.0 57_554 77_545
Cr42 Zn43 Zn35 125.34(11) 4_566 5
Cr42 Zn43 Zn35 58.87(8) 25_544 5
Zn45 Zn43 Zn35 59.41(5) 81_545 5
Zn45 Zn43 Zn35 59.41(5) 49_554 5
Zn45 Zn43 Zn35 95.64(7) 59_565 5
Zn45 Zn43 Zn35 95.64(7) 76_556 5
Zn43 Zn43 Zn35 149.938(3) 10_656 5
Zn43 Zn43 Zn35 149.938(3) 54_565 5
Zn43 Zn43 Zn35 108.51(5) 57_554 5
Zn43 Zn43 Zn35 108.51(5) 77_545 5
Cr42 Zn43 Zn35 58.87(8) 4_566 30
Cr42 Zn43 Zn35 125.34(11) 25_544 30
Zn45 Zn43 Zn35 95.64(7) 81_545 30
Zn45 Zn43 Zn35 95.64(7) 49_554 30
Zn45 Zn43 Zn35 59.41(5) 59_565 30
Zn45 Zn43 Zn35 59.41(5) 76_556 30
Zn43 Zn43 Zn35 108.51(5) 10_656 30
Zn43 Zn43 Zn35 108.51(5) 54_565 30
Zn43 Zn43 Zn35 149.938(3) 57_554 30
Zn43 Zn43 Zn35 149.938(3) 77_545 30
Zn35 Zn43 Zn35 66.47(11) 5 30
Cr42 Zn45 Cr12 166.39(14) 73_445 2_665
Cr42 Zn45 Au12 166.39(14) 73_445 2_665
Cr12 Zn45 Au12 0.00(6) 2_665 2_665
Cr42 Zn45 Zn34 58.64(10) 73_445 .
Cr12 Zn45 Zn34 134.97(10) 2_665 .
Au12 Zn45 Zn34 134.97(10) 2_665 .
Cr42 Zn45 Zn35 59.93(6) 73_445 33_545
Cr12 Zn45 Zn35 123.24(6) 2_665 33_545
Au12 Zn45 Zn35 123.24(6) 2_665 33_545
Zn34 Zn45 Zn35 61.14(6) . 33_545
Cr42 Zn45 Zn35 59.93(6) 73_445 53_455
Cr12 Zn45 Zn35 123.24(6) 2_665 53_455
Au12 Zn45 Zn35 123.24(6) 2_665 53_455
Zn34 Zn45 Zn35 61.14(6) . 53_455
Zn35 Zn45 Zn35 111.28(11) 33_545 53_455
Cr42 Zn45 Zn43 58.98(8) 73_445 29_545
Cr12 Zn45 Zn43 109.71(7) 2_665 29_545
Au12 Zn45 Zn43 109.71(7) 2_665 29_545
Zn34 Zn45 Zn43 109.00(7) . 29_545
Zn35 Zn45 Zn43 60.58(7) 33_545 29_545
Zn35 Zn45 Zn43 109.65(9) 53_455 29_545
Cr42 Zn45 Zn43 58.98(8) 73_445 49_455
Cr12 Zn45 Zn43 109.71(7) 2_665 49_455
Au12 Zn45 Zn43 109.71(7) 2_665 49_455
Zn34 Zn45 Zn43 109.00(7) . 49_455
Zn35 Zn45 Zn43 109.65(9) 33_545 49_455
Zn35 Zn45 Zn43 60.58(7) 53_455 49_455
Zn43 Zn45 Zn43 60.16(12) 29_545 49_455
Cr42 Zn45 Zn15 124.24(6) 73_445 8_556
Cr12 Zn45 Zn15 59.13(6) 2_665 8_556
Au12 Zn45 Zn15 59.13(6) 2_665 8_556
Zn34 Zn45 Zn15 99.82(7) . 8_556
Zn35 Zn45 Zn15 156.47(11) 33_545 8_556
Zn35 Zn45 Zn15 64.69(6) 53_455 8_556
Zn43 Zn45 Zn15 142.89(10) 29_545 8_556
Zn43 Zn45 Zn15 88.93(8) 49_455 8_556
Cr42 Zn45 Zn15 124.24(6) 73_445 11_556
Cr12 Zn45 Zn15 59.13(6) 2_665 11_556
Au12 Zn45 Zn15 59.13(6) 2_665 11_556
Zn34 Zn45 Zn15 99.82(7) . 11_556
Zn35 Zn45 Zn15 64.69(6) 33_545 11_556
Zn35 Zn45 Zn15 156.47(11) 53_455 11_556
Zn43 Zn45 Zn15 88.93(8) 29_545 11_556
Zn43 Zn45 Zn15 142.89(10) 49_455 11_556
Zn15 Zn45 Zn15 109.02(13) 8_556 11_556
Cr42 Zn45 Zn13 138.22(15) 73_445 10_556
Cr12 Zn45 Zn13 55.39(10) 2_665 10_556
Au12 Zn45 Zn13 55.39(10) 2_665 10_556
Zn34 Zn45 Zn13 79.58(12) . 10_556
Zn35 Zn45 Zn13 101.56(8) 33_545 10_556
Zn35 Zn45 Zn13 101.56(8) 53_455 10_556
Zn43 Zn45 Zn13 147.93(7) 29_545 10_556
Zn43 Zn45 Zn13 147.93(7) 49_455 10_556
Zn15 Zn45 Zn13 59.01(7) 8_556 10_556
Zn15 Zn45 Zn13 59.01(7) 11_556 10_556
Cr42 Zn45 Zn45 115.30(9) 73_445 11_566
Cr12 Zn45 Zn45 53.66(4) 2_665 11_566
Au12 Zn45 Zn45 53.66(4) 2_665 11_566
Zn34 Zn45 Zn45 149.952(3) . 11_566
Zn35 Zn45 Zn45 145.35(6) 33_545 11_566
Zn35 Zn45 Zn45 89.84(6) 53_455 11_566
Zn43 Zn45 Zn45 86.97(5) 29_545 11_566
Zn43 Zn45 Zn45 56.36(4) 49_455 11_566
Zn15 Zn45 Zn45 57.33(6) 8_556 11_566
Zn15 Zn45 Zn45 105.93(5) 11_556 11_566
Zn13 Zn45 Zn45 100.55(9) 10_556 11_566
Zn32 Zn30 Zn32 109.5 . 4_566
Zn32 Zn30 Zn32 109.5 . 2_665
Zn32 Zn30 Zn32 109.5 4_566 2_665
Zn32 Zn30 Zn32 109.5 . 3_656
Zn32 Zn30 Zn32 109.5 4_566 3_656
Zn32 Zn30 Zn32 109.5 2_665 3_656
Zn32 Zn30 Zn34 149.47(3) . 73
Zn32 Zn30 Zn34 58.223(10) 4_566 73
Zn32 Zn30 Zn34 101.06(3) 2_665 73
Zn32 Zn30 Zn34 58.223(10) 3_656 73
Zn32 Zn30 Zn34 149.47(3) . 57
Zn32 Zn30 Zn34 58.223(10) 4_566 57
Zn32 Zn30 Zn34 58.223(10) 2_665 57
Zn32 Zn30 Zn34 101.06(3) 3_656 57
Zn34 Zn30 Zn34 52.21(6) 73 57
Zn32 Zn30 Zn34 149.47(3) . 29
Zn32 Zn30 Zn34 101.06(3) 4_566 29
Zn32 Zn30 Zn34 58.223(10) 2_665 29
Zn32 Zn30 Zn34 58.223(10) 3_656 29
Zn34 Zn30 Zn34 52.21(6) 73 29
Zn34 Zn30 Zn34 52.21(6) 57 29
Zn32 Zn30 Zn34 101.06(3) . 58
Zn32 Zn30 Zn34 58.223(10) 4_566 58
Zn32 Zn30 Zn34 58.223(10) 2_665 58
Zn32 Zn30 Zn34 149.47(3) 3_656 58
Zn34 Zn30 Zn34 94.820(13) 73 58
Zn34 Zn30 Zn34 48.40(7) 57 58
Zn34 Zn30 Zn34 94.820(13) 29 58
Zn32 Zn30 Zn34 101.06(3) . 74
Zn32 Zn30 Zn34 58.223(10) 4_566 74
Zn32 Zn30 Zn34 149.47(3) 2_665 74
Zn32 Zn30 Zn34 58.223(10) 3_656 74
Zn34 Zn30 Zn34 48.40(7) 73 74
Zn34 Zn30 Zn34 94.820(13) 57 74
Zn34 Zn30 Zn34 94.820(13) 29 74
Zn34 Zn30 Zn34 116.41(2) 58 74
Zn32 Zn30 Zn34 101.06(3) . 30
Zn32 Zn30 Zn34 149.47(3) 4_566 30
Zn32 Zn30 Zn34 58.223(10) 2_665 30
Zn32 Zn30 Zn34 58.223(10) 3_656 30
Zn34 Zn30 Zn34 94.820(13) 73 30
Zn34 Zn30 Zn34 94.820(13) 57 30
Zn34 Zn30 Zn34 48.40(7) 29 30
Zn34 Zn30 Zn34 116.41(2) 58 30
Zn34 Zn30 Zn34 116.41(2) 74 30
Zn32 Zn30 Zn34 58.223(10) . 60_565
Zn32 Zn30 Zn34 101.06(3) 4_566 60_565
Zn32 Zn30 Zn34 149.47(3) 2_665 60_565
Zn32 Zn30 Zn34 58.223(10) 3_656 60_565
Zn34 Zn30 Zn34 94.820(13) 73 60_565
Zn34 Zn30 Zn34 146.30(5) 57 60_565
Zn34 Zn30 Zn34 116.41(2) 29 60_565
Zn34 Zn30 Zn34 146.30(5) 58 60_565
Zn34 Zn30 Zn34 52.21(6) 74 60_565
Zn34 Zn30 Zn34 94.820(13) 30 60_565
Zn32 Zn30 Zn34 58.223(10) . 31_655
Zn32 Zn30 Zn34 58.223(10) 4_566 31_655
Zn32 Zn30 Zn34 149.47(3) 2_665 31_655
Zn32 Zn30 Zn34 101.06(3) 3_656 31_655
Zn34 Zn30 Zn34 94.820(13) 73 31_655
Zn34 Zn30 Zn34 116.41(2) 57 31_655
Zn34 Zn30 Zn34 146.30(5) 29 31_655
Zn34 Zn30 Zn34 94.820(13) 58 31_655
Zn34 Zn30 Zn34 52.21(6) 74 31_655
Zn34 Zn30 Zn34 146.30(5) 30 31_655
Zn34 Zn30 Zn34 52.21(6) 60_565 31_655
Zn21 Zn32 Zn21 15.5(4) 9 5
Zn21 Zn32 Zn21 15.5(4) 9 .
Zn21 Zn32 Zn21 15.5(4) 5 .
Zn21 Zn32 Zn25 57.94(12) 9 58
Zn21 Zn32 Zn25 57.94(12) 5 58
Zn21 Zn32 Zn25 71.1(3) . 58
Zn21 Zn32 Zn25 71.1(3) 9 30
Zn21 Zn32 Zn25 57.94(12) 5 30
Zn21 Zn32 Zn25 57.94(12) . 30
Zn25 Zn32 Zn25 99.90(12) 58 30
Zn21 Zn32 Zn25 57.94(12) 9 74
Zn21 Zn32 Zn25 71.1(2) 5 74
Zn21 Zn32 Zn25 57.94(12) . 74
Zn25 Zn32 Zn25 99.90(12) 58 74
Zn25 Zn32 Zn25 99.90(12) 30 74
Zn21 Zn32 Zn30 171.0(2) 9 .
Zn21 Zn32 Zn30 171.0(2) 5 .
Zn21 Zn32 Zn30 171.0(2) . .
Zn25 Zn32 Zn30 117.88(10) 58 .
Zn25 Zn32 Zn30 117.88(10) 30 .
Zn25 Zn32 Zn30 117.88(10) 74 .
Zn21 Zn32 Zn34 106.7(2) 9 76_556
Zn21 Zn32 Zn34 122.3(2) 5 76_556
Zn21 Zn32 Zn34 114.00(8) . 76_556
Zn25 Zn32 Zn34 102.14(4) 58 76_556
Zn25 Zn32 Zn34 151.90(4) 30 76_556
Zn25 Zn32 Zn34 59.29(7) 74 76_556
Zn30 Zn32 Zn34 65.50(8) . 76_556
Zn21 Zn32 Zn34 114.00(8) 9 60_565
Zn21 Zn32 Zn34 106.7(2) 5 60_565
Zn21 Zn32 Zn34 122.3(2) . 60_565
Zn25 Zn32 Zn34 59.29(7) 58 60_565
Zn25 Zn32 Zn34 102.14(4) 30 60_565
Zn25 Zn32 Zn34 151.90(4) 74 60_565
Zn30 Zn32 Zn34 65.50(8) . 60_565
Zn34 Zn32 Zn34 104.01(9) 76_556 60_565
Zn21 Zn32 Zn34 114.00(8) 9 75_556
Zn21 Zn32 Zn34 122.3(2) 5 75_556
Zn21 Zn32 Zn34 106.7(2) . 75_556
Zn25 Zn32 Zn34 151.90(4) 58 75_556
Zn25 Zn32 Zn34 102.14(4) 30 75_556
Zn25 Zn32 Zn34 59.29(7) 74 75_556
Zn30 Zn32 Zn34 65.50(8) . 75_556
Zn34 Zn32 Zn34 52.06(7) 76_556 75_556
Zn34 Zn32 Zn34 130.95(15) 60_565 75_556
Zn21 Zn32 Zn34 106.7(2) 9 59_565
Zn21 Zn32 Zn34 114.00(8) 5 59_565
Zn21 Zn32 Zn34 122.3(2) . 59_565
Zn25 Zn32 Zn34 59.29(7) 58 59_565
Zn25 Zn32 Zn34 151.90(4) 30 59_565
Zn25 Zn32 Zn34 102.14(4) 74 59_565
Zn30 Zn32 Zn34 65.50(8) . 59_565
Zn34 Zn32 Zn34 56.20(8) 76_556 59_565
Zn34 Zn32 Zn34 52.06(7) 60_565 59_565
Zn34 Zn32 Zn34 104.01(9) 75_556 59_565
Zn21 Zn32 Zn34 122.3(2) 9 32_655
Zn21 Zn32 Zn34 114.00(8) 5 32_655
Zn21 Zn32 Zn34 106.7(2) . 32_655
Zn25 Zn32 Zn34 151.90(4) 58 32_655
Zn25 Zn32 Zn34 59.29(7) 30 32_655
Zn25 Zn32 Zn34 102.14(4) 74 32_655
Zn30 Zn32 Zn34 65.50(8) . 32_655
Zn34 Zn32 Zn34 104.01(9) 76_556 32_655
Zn34 Zn32 Zn34 104.01(9) 60_565 32_655
Zn34 Zn32 Zn34 56.20(8) 75_556 32_655
Zn34 Zn32 Zn34 130.95(15) 59_565 32_655
Zn34 Zn34 Cr42 178.49(7) 2 73_445
Zn34 Zn34 Zn34 120.0 2 33_545
Cr42 Zn34 Zn34 58.77(6) 73_445 33_545
Zn34 Zn34 Zn34 120.0 2 53_455
Cr42 Zn34 Zn34 58.77(6) 73_445 53_455
Zn34 Zn34 Zn34 60.0 33_545 53_455
Zn34 Zn34 Zn45 123.48(6) 2 .
Cr42 Zn34 Zn45 58.03(8) 73_445 .
Zn34 Zn34 Zn45 108.30(5) 33_545 .
Zn34 Zn34 Zn45 108.30(5) 53_455 .
Zn34 Zn34 Zn25 62.98(4) 2 4_556
Cr42 Zn34 Zn25 117.95(7) 73_445 4_556
Zn34 Zn34 Zn25 165.15(7) 33_545 4_556
Zn34 Zn34 Zn25 105.44(7) 53_455 4_556
Zn45 Zn34 Zn25 77.96(7) . 4_556
Zn34 Zn34 Zn25 62.98(4) 2 3_556
Cr42 Zn34 Zn25 117.95(7) 73_445 3_556
Zn34 Zn34 Zn25 105.44(7) 33_545 3_556
Zn34 Zn34 Zn25 165.15(7) 53_455 3_556
Zn45 Zn34 Zn25 77.96(7) . 3_556
Zn25 Zn34 Zn25 88.93(14) 4_556 3_556
Zn34 Zn34 Zn35 121.15(5) 2 33_545
Cr42 Zn34 Zn35 59.32(5) 73_445 33_545
Zn34 Zn34 Zn35 109.37(5) 33_545 33_545
Zn34 Zn34 Zn35 61.03(5) 53_455 33_545
Zn45 Zn34 Zn35 59.97(5) . 33_545
Zn25 Zn34 Zn35 61.41(6) 4_556 33_545
Zn25 Zn34 Zn35 131.66(10) 3_556 33_545
Zn34 Zn34 Zn35 121.15(5) 2 53_455
Cr42 Zn34 Zn35 59.32(5) 73_445 53_455
Zn34 Zn34 Zn35 61.03(5) 33_545 53_455
Zn34 Zn34 Zn35 109.37(5) 53_455 53_455
Zn45 Zn34 Zn35 59.97(5) . 53_455
Zn25 Zn34 Zn35 131.66(10) 4_556 53_455
Zn25 Zn34 Zn35 61.41(6) 3_556 53_455
Zn35 Zn34 Zn35 109.39(11) 33_545 53_455
Zn34 Zn34 Zn32 63.97(4) 2 76_456
Cr42 Zn34 Zn32 115.33(5) 73_445 76_456
Zn34 Zn34 Zn32 61.90(4) 33_545 76_456
Zn34 Zn34 Zn32 109.14(7) 53_455 76_456
Zn45 Zn34 Zn32 125.82(7) . 76_456
Zn25 Zn34 Zn32 125.92(7) 4_556 76_456
Zn25 Zn34 Zn32 57.84(8) 3_556 76_456
Zn35 Zn34 Zn32 170.05(10) 33_545 76_456
Zn35 Zn34 Zn32 71.41(7) 53_455 76_456
Zn34 Zn34 Zn32 63.97(4) 2 75_546
Cr42 Zn34 Zn32 115.33(5) 73_445 75_546
Zn34 Zn34 Zn32 109.14(7) 33_545 75_546
Zn34 Zn34 Zn32 61.90(4) 53_455 75_546
Zn45 Zn34 Zn32 125.82(7) . 75_546
Zn25 Zn34 Zn32 57.84(8) 4_556 75_546
Zn25 Zn34 Zn32 125.92(7) 3_556 75_546
Zn35 Zn34 Zn32 71.41(7) 33_545 75_546
Zn35 Zn34 Zn32 170.05(10) 53_455 75_546
Zn32 Zn34 Zn32 106.03(13) 76_456 75_546
Zn34 Zn34 Zn30 65.80(3) 2 73_445
Cr42 Zn34 Zn30 112.69(9) 73_445 73_445
Zn34 Zn34 Zn30 63.90(3) 33_545 73_445
Zn34 Zn34 Zn30 63.90(3) 53_455 73_445
Zn45 Zn34 Zn30 170.72(9) . 73_445
Zn25 Zn34 Zn30 108.41(7) 4_556 73_445
Zn25 Zn34 Zn30 108.41(7) 3_556 73_445
Zn35 Zn34 Zn30 116.56(6) 33_545 73_445
Zn35 Zn34 Zn30 116.56(6) 53_455 73_445
Zn32 Zn34 Zn30 56.27(7) 76_456 73_445
Zn32 Zn34 Zn30 56.27(7) 75_546 73_445
Zn24 Zn35 Zn23 18.4(3) . 58
Zn24 Zn35 Cr42 173.9(4) . 73_445
Zn23 Zn35 Cr42 167.70(18) 58 73_445
Zn24 Zn35 Zn45 124.69(10) . 33_545
Zn23 Zn35 Zn45 118.75(8) 58 33_545
Cr42 Zn35 Zn45 56.90(6) 73_445 33_545
Zn24 Zn35 Zn45 124.69(10) . 53_455
Zn23 Zn35 Zn45 118.75(8) 58 53_455
Cr42 Zn35 Zn45 56.90(6) 73_445 53_455
Zn45 Zn35 Zn45 106.34(12) 33_545 53_455
Zn24 Zn35 Zn34 118.1(3) . 33_545
Zn23 Zn35 Zn34 132.75(13) 58 33_545
Cr42 Zn35 Zn34 56.92(8) 73_445 33_545
Zn45 Zn35 Zn34 58.89(7) 33_545 33_545
Zn45 Zn35 Zn34 104.99(9) 53_455 33_545
Zn24 Zn35 Zn34 118.1(3) . 53_455
Zn23 Zn35 Zn34 132.75(13) 58 53_455
Cr42 Zn35 Zn34 56.92(8) 73_445 53_455
Zn45 Zn35 Zn34 104.99(9) 33_545 53_455
Zn45 Zn35 Zn34 58.89(7) 53_455 53_455
Zn34 Zn35 Zn34 57.94(10) 33_545 53_455
Zn24 Zn35 Zn43 128.2(4) . 9
Zn23 Zn35 Zn43 109.85(16) 58 9
Cr42 Zn35 Zn43 57.86(10) 73_445 9
Zn45 Zn35 Zn43 60.01(6) 33_545 9
Zn45 Zn35 Zn43 60.01(6) 53_455 9
Zn34 Zn35 Zn43 106.77(8) 33_545 9
Zn34 Zn35 Zn43 106.77(8) 53_455 9
Zn24 Zn35 Zn25 63.1(2) . 35
Zn23 Zn35 Zn25 74.30(11) 58 35
Cr42 Zn35 Zn25 113.37(10) 73_445 35
Zn45 Zn35 Zn25 76.32(9) 33_545 35
Zn45 Zn35 Zn25 160.24(11) 53_455 35
Zn34 Zn35 Zn25 58.98(8) 33_545 35
Zn34 Zn35 Zn25 101.38(9) 53_455 35
Zn43 Zn35 Zn25 132.53(7) 9 35
Zn24 Zn35 Zn25 63.1(2) . 56
Zn23 Zn35 Zn25 74.30(11) 58 56
Cr42 Zn35 Zn25 113.37(10) 73_445 56
Zn45 Zn35 Zn25 160.24(11) 33_545 56
Zn45 Zn35 Zn25 76.32(9) 53_455 56
Zn34 Zn35 Zn25 101.38(9) 33_545 56
Zn34 Zn35 Zn25 58.98(8) 53_455 56
Zn43 Zn35 Zn25 132.53(7) 9 56
Zn25 Zn35 Zn25 94.72(14) 35 56
Zn24 Zn35 Zn26 18.9(5) . 35
Zn23 Zn35 Zn26 13.4(5) 58 35
Cr42 Zn35 Zn26 165.0(5) 73_445 35
Zn45 Zn35 Zn26 132.1(5) 33_545 35
Zn45 Zn35 Zn26 108.5(6) 53_455 35
Zn34 Zn35 Zn26 136.7(4) 33_545 35
Zn34 Zn35 Zn26 120.9(4) 53_455 35
Zn43 Zn35 Zn26 113.5(3) 9 35
Zn25 Zn35 Zn26 81.6(5) 35 35
Zn25 Zn35 Zn26 62.0(5) 56 35
Zn24 Zn35 Zn26 18.9(5) . 58
Zn23 Zn35 Zn26 13.4(5) 58 58
Cr42 Zn35 Zn26 165.0(5) 73_445 58
Zn45 Zn35 Zn26 108.5(6) 33_545 58
Zn45 Zn35 Zn26 132.1(5) 53_455 58
Zn34 Zn35 Zn26 120.9(5) 33_545 58
Zn34 Zn35 Zn26 136.7(4) 53_455 58
Zn43 Zn35 Zn26 113.5(3) 9 58
Zn25 Zn35 Zn26 62.0(5) 35 58
Zn25 Zn35 Zn26 81.6(5) 56 58
Zn26 Zn35 Zn26 25.5(12) 35 58
Zn21 Cr20 Zn21 15.7(4) . 9
Zn21 Cr20 Zn21 15.7(4) . 5
Zn21 Cr20 Zn21 15.7(4) 9 5
Zn21 Cr20 Zn21 116.82(13) . 84
Zn21 Cr20 Zn21 119.2(3) 9 84
Zn21 Cr20 Zn21 104.82(11) 5 84
Zn21 Cr20 Zn21 104.82(11) . 58
Zn21 Cr20 Zn21 119.2(3) 9 58
Zn21 Cr20 Zn21 116.82(13) 5 58
Zn21 Cr20 Zn21 91.3(4) 84 58
Zn21 Cr20 Zn21 104.82(11) . 56
Zn21 Cr20 Zn21 116.82(13) 9 56
Zn21 Cr20 Zn21 119.2(3) 5 56
Zn21 Cr20 Zn21 104.82(11) 84 56
Zn21 Cr20 Zn21 15.7(4) 58 56
Zn21 Cr20 Zn21 119.2(3) . 74
Zn21 Cr20 Zn21 116.82(13) 9 74
Zn21 Cr20 Zn21 104.82(11) 5 74
Zn21 Cr20 Zn21 15.7(4) 84 74
Zn21 Cr20 Zn21 104.82(11) 58 74
Zn21 Cr20 Zn21 116.82(13) 56 74
Zn21 Cr20 Zn21 116.82(13) . 30
Zn21 Cr20 Zn21 104.82(11) 9 30
Zn21 Cr20 Zn21 119.2(3) 5 30
Zn21 Cr20 Zn21 116.82(13) 84 30
Zn21 Cr20 Zn21 104.82(11) 58 30
Zn21 Cr20 Zn21 91.3(4) 56 30
Zn21 Cr20 Zn21 104.82(11) 74 30
Zn21 Cr20 Zn21 119.2(3) . 28
Zn21 Cr20 Zn21 104.82(11) 9 28
Zn21 Cr20 Zn21 116.82(13) 5 28
Zn21 Cr20 Zn21 104.82(11) 84 28
Zn21 Cr20 Zn21 116.82(13) 58 28
Zn21 Cr20 Zn21 104.82(11) 56 28
Zn21 Cr20 Zn21 91.3(4) 74 28
Zn21 Cr20 Zn21 15.7(4) 30 28
Zn21 Cr20 Zn21 104.82(11) . 35
Zn21 Cr20 Zn21 91.3(4) 9 35
Zn21 Cr20 Zn21 104.82(11) 5 35
Zn21 Cr20 Zn21 119.2(3) 84 35
Zn21 Cr20 Zn21 119.2(3) 58 35
Zn21 Cr20 Zn21 104.82(11) 56 35
Zn21 Cr20 Zn21 104.82(11) 74 35
Zn21 Cr20 Zn21 15.7(4) 30 35
Zn21 Cr20 Zn21 15.7(4) 28 35
Zn21 Cr20 Zn21 91.3(4) . 51
Zn21 Cr20 Zn21 104.82(11) 9 51
Zn21 Cr20 Zn21 104.82(11) 5 51
Zn21 Cr20 Zn21 104.82(11) 84 51
Zn21 Cr20 Zn21 15.7(4) 58 51
Zn21 Cr20 Zn21 15.7(4) 56 51
Zn21 Cr20 Zn21 119.2(3) 74 51
Zn21 Cr20 Zn21 104.82(11) 30 51
Zn21 Cr20 Zn21 119.2(3) 28 51
Zn21 Cr20 Zn21 116.82(13) 35 51
Zn21 Cr20 Zn21 104.82(11) . 79
Zn21 Cr20 Zn21 104.82(11) 9 79
Zn21 Cr20 Zn21 91.3(4) 5 79
Zn21 Cr20 Zn21 15.7(4) 84 79
Zn21 Cr20 Zn21 104.82(11) 58 79
Zn21 Cr20 Zn21 119.2(3) 56 79
Zn21 Cr20 Zn21 15.7(4) 74 79
Zn21 Cr20 Zn21 119.2(3) 30 79
Zn21 Cr20 Zn21 104.82(11) 28 79
Zn21 Cr20 Zn21 116.82(13) 35 79
Zn21 Cr20 Zn21 116.82(13) 51 79
Zn21 Zn21 Zn21 60.000(5) 9 5
Zn21 Zn21 Zn24 144.0(3) 9 58
Zn21 Zn21 Zn24 144.0(3) 5 58
Zn21 Zn21 Zn24 23.7(3) 9 30
Zn21 Zn21 Zn24 79.6(2) 5 30
Zn24 Zn21 Zn24 120.4(6) 58 30
Zn21 Zn21 Zn24 79.6(2) 9 74
Zn21 Zn21 Zn24 23.7(3) 5 74
Zn24 Zn21 Zn24 120.4(6) 58 74
Zn24 Zn21 Zn24 94.6(5) 30 74
Zn21 Zn21 Zn26 146.8(7) 9 79
Zn21 Zn21 Zn26 122.0(9) 5 79
Zn24 Zn21 Zn26 22.1(9) 58 79
Zn24 Zn21 Zn26 126.5(8) 30 79
Zn24 Zn21 Zn26 98.3(9) 74 79
Zn21 Zn21 Zn26 122.0(8) 9 30
Zn21 Zn21 Zn26 146.8(7) 5 30
Zn24 Zn21 Zn26 22.1(9) 58 30
Zn24 Zn21 Zn26 98.3(9) 30 30
Zn24 Zn21 Zn26 126.5(8) 74 30
Zn26 Zn21 Zn26 35.7(16) 79 30
Zn21 Zn21 Zn23 141.56(19) 9 30
Zn21 Zn21 Zn23 141.56(19) 5 30
Zn24 Zn21 Zn23 4.4(6) 58 30
Zn24 Zn21 Zn23 118.0(4) 30 30
Zn24 Zn21 Zn23 118.0(4) 74 30
Zn26 Zn21 Zn23 19.8(8) 79 30
Zn26 Zn21 Zn23 19.8(8) 30 30
Zn21 Zn21 Zn26 96.5(7) 9 58
Zn21 Zn21 Zn26 44.3(7) 5 58
Zn24 Zn21 Zn26 99.8(8) 58 58
Zn24 Zn21 Zn26 106.4(8) 30 58
Zn24 Zn21 Zn26 20.6(7) 74 58
Zn26 Zn21 Zn26 77.7(15) 79 58
Zn26 Zn21 Zn26 107.2(9) 30 58
Zn23 Zn21 Zn26 97.4(8) 30 58
Zn21 Zn21 Zn26 44.3(7) 9 51
Zn21 Zn21 Zn26 96.5(7) 5 51
Zn24 Zn21 Zn26 99.8(8) 58 51
Zn24 Zn21 Zn26 20.6(7) 30 51
Zn24 Zn21 Zn26 106.4(8) 74 51
Zn26 Zn21 Zn26 107.2(9) 79 51
Zn26 Zn21 Zn26 77.7(15) 30 51
Zn23 Zn21 Zn26 97.4(8) 30 51
Zn26 Zn21 Zn26 111.9(12) 58 51
Zn21 Zn21 Zn25 131.9(2) 9 30
Zn21 Zn21 Zn25 82.1(2) 5 30
Zn24 Zn21 Zn25 83.9(4) 58 30
Zn24 Zn21 Zn25 155.4(5) 30 30
Zn24 Zn21 Zn25 74.1(2) 74 30
Zn26 Zn21 Zn25 77.4(8) 79 30
Zn26 Zn21 Zn25 106.0(9) 30 30
Zn23 Zn21 Zn25 86.6(3) 30 30
Zn26 Zn21 Zn25 70.3(6) 58 30
Zn26 Zn21 Zn25 175.1(7) 51 30
Zn21 Zn21 Zn25 82.1(2) 9 74
Zn21 Zn21 Zn25 131.9(2) 5 74
Zn24 Zn21 Zn25 83.9(4) 58 74
Zn24 Zn21 Zn25 74.1(2) 30 74
Zn24 Zn21 Zn25 155.4(5) 74 74
Zn26 Zn21 Zn25 106.0(9) 79 74
Zn26 Zn21 Zn25 77.4(8) 30 74
Zn23 Zn21 Zn25 86.6(3) 30 74
Zn26 Zn21 Zn25 175.1(7) 58 74
Zn26 Zn21 Zn25 70.3(6) 51 74
Zn25 Zn21 Zn25 107.1(3) 30 74
Zn26 Zn22 Zn26 106.5(10) 84 56
Zn26 Zn22 Zn26 106.5(10) 84 28
Zn26 Zn22 Zn26 106.5(10) 56 28
Zn26 Zn22 Zn24 88.2(6) 84 84
Zn26 Zn22 Zn24 18.6(5) 56 84
Zn26 Zn22 Zn24 116.2(7) 28 84
Zn26 Zn22 Zn24 116.2(7) 84 35
Zn26 Zn22 Zn24 18.6(5) 56 35
Zn26 Zn22 Zn24 88.2(6) 28 35
Zn24 Zn22 Zn24 34.4(7) 84 35
Zn26 Zn22 Zn24 116.2(7) 84 56
Zn26 Zn22 Zn24 88.2(6) 56 56
Zn26 Zn22 Zn24 18.6(5) 28 56
Zn24 Zn22 Zn24 99.6(3) 84 56
Zn24 Zn22 Zn24 69.8(7) 35 56
Zn26 Zn22 Zn24 88.2(6) 84 79
Zn26 Zn22 Zn24 116.2(7) 56 79
Zn26 Zn22 Zn24 18.6(5) 28 79
Zn24 Zn22 Zn24 120.3(5) 84 79
Zn24 Zn22 Zn24 99.6(3) 35 79
Zn24 Zn22 Zn24 34.4(7) 56 79
Zn26 Zn22 Zn24 18.6(5) 84 28
Zn26 Zn22 Zn24 116.2(7) 56 28
Zn26 Zn22 Zn24 88.2(6) 28 28
Zn24 Zn22 Zn24 99.6(3) 84 28
Zn24 Zn22 Zn24 120.3(5) 35 28
Zn24 Zn22 Zn24 99.6(3) 56 28
Zn24 Zn22 Zn24 69.8(7) 79 28
Zn26 Zn22 Zn24 18.6(5) 84 51
Zn26 Zn22 Zn24 88.2(6) 56 51
Zn26 Zn22 Zn24 116.2(7) 28 51
Zn24 Zn22 Zn24 69.8(7) 84 51
Zn24 Zn22 Zn24 99.6(3) 35 51
Zn24 Zn22 Zn24 120.3(5) 56 51
Zn24 Zn22 Zn24 99.6(3) 79 51
Zn24 Zn22 Zn24 34.4(7) 28 51
Zn26 Zn22 Zn23 1.1(9) 84 9
Zn26 Zn22 Zn23 105.9(5) 56 9
Zn26 Zn22 Zn23 105.9(5) 28 9
Zn24 Zn22 Zn23 87.6(4) 84 9
Zn24 Zn22 Zn23 115.4(3) 35 9
Zn24 Zn22 Zn23 115.4(3) 56 9
Zn24 Zn22 Zn23 87.6(4) 79 9
Zn24 Zn22 Zn23 18.2(3) 28 9
Zn24 Zn22 Zn23 18.2(3) 51 9
Zn26 Zn22 Zn23 105.9(5) 84 5
Zn26 Zn22 Zn23 1.1(9) 56 5
Zn26 Zn22 Zn23 105.9(5) 28 5
Zn24 Zn22 Zn23 18.2(3) 84 5
Zn24 Zn22 Zn23 18.2(3) 35 5
Zn24 Zn22 Zn23 87.6(4) 56 5
Zn24 Zn22 Zn23 115.4(3) 79 5
Zn24 Zn22 Zn23 115.4(3) 28 5
Zn24 Zn22 Zn23 87.6(4) 51 5
Zn23 Zn22 Zn23 105.2(2) 9 5
Zn26 Zn22 Zn23 105.9(5) 84 .
Zn26 Zn22 Zn23 105.9(5) 56 .
Zn26 Zn22 Zn23 1.1(9) 28 .
Zn24 Zn22 Zn23 115.4(3) 84 .
Zn24 Zn22 Zn23 87.6(4) 35 .
Zn24 Zn22 Zn23 18.2(3) 56 .
Zn24 Zn22 Zn23 18.2(3) 79 .
Zn24 Zn22 Zn23 87.6(4) 28 .
Zn24 Zn22 Zn23 115.4(3) 51 .
Zn23 Zn22 Zn23 105.2(2) 9 .
Zn23 Zn22 Zn23 105.2(2) 5 .
Zn26 Zn23 Zn26 123(5) . 28
Zn26 Zn23 Zn24 79.7(10) . 56
Zn26 Zn23 Zn24 79.7(10) 28 56
Zn26 Zn23 Zn24 79.7(10) . 79
Zn26 Zn23 Zn24 79.7(10) 28 79
Zn24 Zn23 Zn24 136(2) 56 79
Zn26 Zn23 Zn21 76.4(11) . 84
Zn26 Zn23 Zn21 76.4(11) 28 84
Zn24 Zn23 Zn21 7.4(10) 56 84
Zn24 Zn23 Zn21 128.5(13) 79 84
Zn26 Zn23 Zn21 76.4(11) . 58
Zn26 Zn23 Zn21 76.4(11) 28 58
Zn24 Zn23 Zn21 128.5(13) 56 58
Zn24 Zn23 Zn21 7.4(10) 79 58
Zn21 Zn23 Zn21 121.0(6) 84 58
Zn26 Zn23 Zn35 112.4(17) . 79
Zn26 Zn23 Zn35 112.4(17) 28 79
Zn24 Zn23 Zn35 149.0(12) 56 79
Zn24 Zn23 Zn35 75.1(10) 79 79
Zn21 Zn23 Zn35 156.4(4) 84 79
Zn21 Zn23 Zn35 82.6(2) 58 79
Zn26 Zn23 Zn35 112.4(17) . 56
Zn26 Zn23 Zn35 112.4(17) 28 56
Zn24 Zn23 Zn35 75.1(10) 56 56
Zn24 Zn23 Zn35 149.0(12) 79 56
Zn21 Zn23 Zn35 82.6(2) 84 56
Zn21 Zn23 Zn35 156.4(4) 58 56
Zn35 Zn23 Zn35 73.8(3) 79 56
Zn26 Zn23 Zn22 3(2) . 28
Zn26 Zn23 Zn22 120(2) 28 28
Zn24 Zn23 Zn22 78.8(6) 56 28
Zn24 Zn23 Zn22 78.8(6) 79 28
Zn21 Zn23 Zn22 75.2(2) 84 28
Zn21 Zn23 Zn22 75.2(2) 58 28
Zn35 Zn23 Zn22 114.54(12) 79 28
Zn35 Zn23 Zn22 114.54(12) 56 28
Zn26 Zn23 Zn22 120(2) . .
Zn26 Zn23 Zn22 3(2) 28 .
Zn24 Zn23 Zn22 78.8(6) 56 .
Zn24 Zn23 Zn22 78.8(6) 79 .
Zn21 Zn23 Zn22 75.2(2) 84 .
Zn21 Zn23 Zn22 75.2(2) 58 .
Zn35 Zn23 Zn22 114.54(12) 79 .
Zn35 Zn23 Zn22 114.54(12) 56 .
Zn22 Zn23 Zn22 117.4(4) 28 .
Zn26 Zn23 Zn21 67.3(11) . 79
Zn26 Zn23 Zn21 80.9(13) 28 79
Zn24 Zn23 Zn21 15.0(9) 56 79
Zn24 Zn23 Zn21 122.6(12) 79 79
Zn21 Zn23 Zn21 9.3(2) 84 79
Zn21 Zn23 Zn21 115.2(5) 58 79
Zn35 Zn23 Zn21 160.5(3) 79 79
Zn35 Zn23 Zn21 88.14(18) 56 79
Zn22 Zn23 Zn21 66.0(2) 28 79
Zn22 Zn23 Zn21 79.4(2) . 79
Zn26 Zn23 Zn21 67.3(11) . 51
Zn26 Zn23 Zn21 80.9(13) 28 51
Zn24 Zn23 Zn21 122.6(12) 56 51
Zn24 Zn23 Zn21 15.0(9) 79 51
Zn21 Zn23 Zn21 115.2(5) 84 51
Zn21 Zn23 Zn21 9.3(2) 58 51
Zn35 Zn23 Zn21 88.14(18) 79 51
Zn35 Zn23 Zn21 160.5(3) 56 51
Zn22 Zn23 Zn21 66.0(2) 28 51
Zn22 Zn23 Zn21 79.4(2) . 51
Zn21 Zn23 Zn21 108.5(5) 79 51
Zn23 Zn24 Zn26 46.8(14) 58 35
Zn23 Zn24 Zn26 46.8(14) 58 58
Zn26 Zn24 Zn26 81(3) 35 58
Zn23 Zn24 Zn21 168.1(16) 58 79
Zn26 Zn24 Zn21 127.0(16) 35 79
Zn26 Zn24 Zn21 127.0(16) 58 79
Zn23 Zn24 Zn24 22.1(11) 58 74
Zn26 Zn24 Zn24 40.8(14) 35 74
Zn26 Zn24 Zn24 40.8(14) 58 74
Zn21 Zn24 Zn24 146.1(6) 79 74
Zn23 Zn24 Zn21 159.0(13) 58 84
Zn26 Zn24 Zn21 130.9(17) 35 84
Zn26 Zn24 Zn21 114.8(16) 58 84
Zn21 Zn24 Zn21 12.3(3) 79 84
Zn24 Zn24 Zn21 138.5(4) 74 84
Zn23 Zn24 Zn21 159.0(13) 58 74
Zn26 Zn24 Zn21 114.8(15) 35 74
Zn26 Zn24 Zn21 130.9(17) 58 74
Zn21 Zn24 Zn21 12.3(3) 79 74
Zn24 Zn24 Zn21 138.5(4) 74 74
Zn21 Zn24 Zn21 20.9(5) 84 74
Zn23 Zn24 Zn35 86.5(11) 58 .
Zn26 Zn24 Zn35 106.6(17) 35 .
Zn26 Zn24 Zn35 106.6(17) 58 .
Zn21 Zn24 Zn35 105.3(8) 79 .
Zn24 Zn24 Zn35 108.6(4) 74 .
Zn21 Zn24 Zn35 111.5(6) 84 .
Zn21 Zn24 Zn35 111.5(6) 74 .
Zn23 Zn24 Zn22 83.0(7) 58 28
Zn26 Zn24 Zn22 108.7(16) 35 28
Zn26 Zn24 Zn22 36.3(14) 58 28
Zn21 Zn24 Zn22 91.1(4) 79 28
Zn24 Zn24 Zn22 72.8(3) 74 28
Zn21 Zn24 Zn22 78.8(4) 84 28
Zn21 Zn24 Zn22 96.8(4) 74 28
Zn35 Zn24 Zn22 118.6(3) . 28
Zn23 Zn24 Zn22 83.0(7) 58 51
Zn26 Zn24 Zn22 36.3(14) 35 51
Zn26 Zn24 Zn22 108.7(16) 58 51
Zn21 Zn24 Zn22 91.1(4) 79 51
Zn24 Zn24 Zn22 72.8(3) 74 51
Zn21 Zn24 Zn22 96.8(4) 84 51
Zn21 Zn24 Zn22 78.8(4) 74 51
Zn35 Zn24 Zn22 118.6(3) . 51
Zn22 Zn24 Zn22 119.7(5) 28 51
Zn23 Zn24 Cr20 95.9(12) 58 .
Zn26 Zn24 Cr20 75.1(18) 35 .
Zn26 Zn24 Cr20 75.1(18) 58 .
Zn21 Zn24 Cr20 72.3(6) 79 .
Zn24 Zn24 Cr20 73.8(3) 74 .
Zn21 Zn24 Cr20 66.2(4) 84 .
Zn21 Zn24 Cr20 66.2(4) 74 .
Zn35 Zn24 Cr20 177.6(7) . .
Zn22 Zn24 Cr20 61.8(3) 28 .
Zn22 Zn24 Cr20 61.8(3) 51 .
Zn23 Zn24 Zn21 38.1(10) 58 5
Zn26 Zn24 Zn21 42.2(15) 35 5
Zn26 Zn24 Zn21 42.2(15) 58 5
Zn21 Zn24 Zn21 130.0(8) 79 5
Zn24 Zn24 Zn21 16.1(3) 74 5
Zn21 Zn24 Zn21 122.9(6) 84 5
Zn21 Zn24 Zn21 122.9(6) 74 5
Zn35 Zn24 Zn21 124.6(6) . 5
Zn22 Zn24 Zn21 66.7(3) 28 5
Zn22 Zn24 Zn21 66.7(3) 51 5
Cr20 Zn24 Zn21 57.8(3) . 5
Zn23 Zn26 Zn24 53.5(15) . 56
Zn23 Zn26 Zn24 53.5(15) . 79
Zn24 Zn26 Zn24 98(3) 56 79
Zn23 Zn26 Zn26 29(2) . 28
Zn24 Zn26 Zn26 49.3(14) 56 28
Zn24 Zn26 Zn26 49.3(14) 79 28
Zn23 Zn26 Zn22 176(3) . 28
Zn24 Zn26 Zn22 125.1(16) 56 28
Zn24 Zn26 Zn22 125.1(16) 79 28
Zn26 Zn26 Zn22 147.6(9) 28 28
Zn23 Zn26 Zn21 83.7(13) . 84
Zn24 Zn26 Zn21 30.9(9) 56 84
Zn24 Zn26 Zn21 119(2) 79 84
Zn26 Zn26 Zn21 72.1(8) 28 84
Zn22 Zn26 Zn21 94.5(9) 28 84
Zn23 Zn26 Zn21 83.7(13) . 58
Zn24 Zn26 Zn21 119(2) 56 58
Zn24 Zn26 Zn21 30.9(9) 79 58
Zn26 Zn26 Zn21 72.1(8) 28 58
Zn22 Zn26 Zn21 94.5(9) 28 58
Zn21 Zn26 Zn21 125.8(14) 84 58
Zn23 Zn26 Zn15 109(3) . 30
Zn24 Zn26 Zn15 116.9(18) 56 30
Zn24 Zn26 Zn15 116.9(18) 79 30
Zn26 Zn26 Zn15 138.0(7) 28 30
Zn22 Zn26 Zn15 74.4(10) 28 30
Zn21 Zn26 Zn15 117.0(7) 84 30
Zn21 Zn26 Zn15 117.0(7) 58 30
Zn23 Zn26 Zn21 97.3(14) . 79
Zn24 Zn26 Zn21 44.6(10) 56 79
Zn24 Zn26 Zn21 128(2) 79 79
Zn26 Zn26 Zn21 83.5(7) 28 79
Zn22 Zn26 Zn21 80.8(8) 28 79
Zn21 Zn26 Zn21 13.7(4) 84 79
Zn21 Zn26 Zn21 125.6(13) 58 79
Zn15 Zn26 Zn21 113.7(7) 30 79
Zn23 Zn26 Zn21 97.3(14) . 51
Zn24 Zn26 Zn21 128(2) 56 51
Zn24 Zn26 Zn21 44.6(10) 79 51
Zn26 Zn26 Zn21 83.5(7) 28 51
Zn22 Zn26 Zn21 80.8(8) 28 51
Zn21 Zn26 Zn21 125.6(13) 84 51
Zn21 Zn26 Zn21 13.7(4) 58 51
Zn15 Zn26 Zn21 113.7(7) 30 51
Zn21 Zn26 Zn21 121.6(12) 79 51
Zn23 Zn26 Cr20 104(3) . .
Zn24 Zn26 Cr20 83.4(18) 56 .
Zn24 Zn26 Cr20 83.4(18) 79 .
Zn26 Zn26 Cr20 75.7(7) 28 .
Zn22 Zn26 Cr20 71.9(9) 28 .
Zn21 Zn26 Cr20 66.3(7) 84 .
Zn21 Zn26 Cr20 66.3(7) 58 .
Zn15 Zn26 Cr20 146.3(13) 30 .
Zn21 Zn26 Cr20 60.8(6) 79 .
Zn21 Zn26 Cr20 60.8(6) 51 .
Zn23 Zn26 Zn21 83.6(15) . 56
Zn24 Zn26 Zn21 114(2) 56 56
Zn24 Zn26 Zn21 33.2(11) 79 56
Zn26 Zn26 Zn21 68.4(6) 28 56
Zn22 Zn26 Zn21 94.1(8) 28 56
Zn21 Zn26 Zn21 117.7(12) 84 56
Zn21 Zn26 Zn21 8.3(3) 58 56
Zn15 Zn26 Zn21 124.8(5) 30 56
Zn21 Zn26 Zn21 117.4(11) 79 56
Zn21 Zn26 Zn21 15.1(4) 51 56
Cr20 Zn26 Zn21 58.6(5) . 56
Zn21 Zn25 Zn21 15.7(4) 84 74
Zn21 Zn25 Zn15 105.20(17) 84 9
Zn21 Zn25 Zn15 95.0(2) 74 9
Zn21 Zn25 Zn15 95.0(2) 84 5
Zn21 Zn25 Zn15 105.20(17) 74 5
Zn15 Zn25 Zn15 79.48(14) 9 5
Zn21 Zn25 Zn32 59.1(2) 84 74
Zn21 Zn25 Zn32 59.1(2) 74 74
Zn15 Zn25 Zn32 137.02(10) 9 74
Zn15 Zn25 Zn32 137.02(10) 5 74
Zn21 Zn25 Zn13 157.7(2) 84 9
Zn21 Zn25 Zn13 157.7(2) 74 9
Zn15 Zn25 Zn13 64.39(10) 9 9
Zn15 Zn25 Zn13 64.39(10) 5 9
Zn32 Zn25 Zn13 142.14(15) 74 9
Zn21 Zn25 Zn34 110.63(17) 84 3_556
Zn21 Zn25 Zn34 118.5(2) 74 3_556
Zn15 Zn25 Zn34 143.63(14) 9 3_556
Zn15 Zn25 Zn34 102.97(8) 5 3_556
Zn32 Zn25 Zn34 62.87(8) 74 3_556
Zn13 Zn25 Zn34 83.70(11) 9 3_556
Zn21 Zn25 Zn34 118.5(2) 84 4_556
Zn21 Zn25 Zn34 110.63(17) 74 4_556
Zn15 Zn25 Zn34 102.97(8) 9 4_556
Zn15 Zn25 Zn34 143.63(14) 5 4_556
Zn32 Zn25 Zn34 62.87(8) 74 4_556
Zn13 Zn25 Zn34 83.70(11) 9 4_556
Zn34 Zn25 Zn34 54.03(9) 3_556 4_556
Zn21 Zn25 Zn24 42.5(3) 84 35
Zn21 Zn25 Zn24 28.5(4) 74 35
Zn15 Zn25 Zn24 67.6(3) 9 35
Zn15 Zn25 Zn24 106.1(2) 5 35
Zn32 Zn25 Zn24 78.5(3) 74 35
Zn13 Zn25 Zn24 131.9(3) 9 35
Zn34 Zn25 Zn24 141.4(3) 3_556 35
Zn34 Zn25 Zn24 108.2(2) 4_556 35
Zn21 Zn25 Zn24 28.5(4) 84 56
Zn21 Zn25 Zn24 42.5(3) 74 56
Zn15 Zn25 Zn24 106.1(2) 9 56
Zn15 Zn25 Zn24 67.6(3) 5 56
Zn32 Zn25 Zn24 78.5(3) 74 56
Zn13 Zn25 Zn24 131.9(3) 9 56
Zn34 Zn25 Zn24 108.2(2) 3_556 56
Zn34 Zn25 Zn24 141.4(3) 4_556 56
Zn24 Zn25 Zn24 62.1(5) 35 56
Zn21 Zn25 Zn35 84.8(2) 84 35
Zn21 Zn25 Zn35 69.5(2) 74 35
Zn15 Zn25 Zn35 65.78(8) 9 35
Zn15 Zn25 Zn35 143.74(11) 5 35
Zn32 Zn25 Zn35 72.73(6) 74 35
Zn13 Zn25 Zn35 106.49(7) 9 35
Zn34 Zn25 Zn35 111.01(10) 3_556 35
Zn34 Zn25 Zn35 59.61(6) 4_556 35
Zn24 Zn25 Zn35 51.9(2) 35 35
Zn24 Zn25 Zn35 111.4(3) 56 35
Zn21 Zn25 Zn35 69.5(2) 84 56
Zn21 Zn25 Zn35 84.8(2) 74 56
Zn15 Zn25 Zn35 143.74(11) 9 56
Zn15 Zn25 Zn35 65.78(8) 5 56
Zn32 Zn25 Zn35 72.73(6) 74 56
Zn13 Zn25 Zn35 106.49(7) 9 56
Zn34 Zn25 Zn35 59.61(6) 3_556 56
Zn34 Zn25 Zn35 111.01(10) 4_556 56
Zn24 Zn25 Zn35 111.4(3) 35 56
Zn24 Zn25 Zn35 51.9(2) 56 56
Zn35 Zn25 Zn35 144.18(13) 35 56

loop_
_geom_bond_atom_site_label_1
_geom_bond_atom_site_label_2
_geom_bond_distance
_geom_bond_site_symmetry_2
Zn10 Zn11 1.72(2) .
Zn10 Zn11 1.72(2) 4
Zn10 Zn11 1.72(2) 3
Zn10 Zn11 1.72(2) 2
Zn10 Cr12 2.7302(13) 1_444
Zn10 Au12 2.7302(13) 1_444
Zn10 Cr12 2.7302(13) 4_466
Zn10 Au12 2.7302(13) 2_664
Zn10 Au12 2.7302(13) 3_646
Zn10 Au12 2.7302(13) 4_466
Zn10 Cr12 2.7302(13) 3_646
Zn10 Cr12 2.7302(13) 2_664
Zn11 Zn13 2.395(4) .
Zn11 Zn13 2.395(4) 9
Zn11 Zn13 2.395(4) 5
Zn11 Zn15 2.660(13) 9
Zn11 Zn15 2.660(13) 5
Zn11 Zn15 2.660(13) .
Zn11 Au12 2.700(6) 2_664
Zn11 Au12 2.700(6) 3_646
Zn11 Au12 2.700(6) 4_466
Zn11 Cr12 2.700(6) 2_664
Zn11 Cr12 2.700(6) 3_646
Au12 Zn45 2.577(2) 2_665
Au12 Zn45 2.577(2) 10_656
Au12 Zn45 2.577(2) 6_566
Au12 Zn13 2.609(3) 10_666
Au12 Zn13 2.609(3) 6_666
Au12 Zn13 2.609(3) 2_666
Au12 Zn15 2.676(2) 10_666
Au12 Zn15 2.676(2) 6_666
Au12 Zn15 2.676(2) 2_666
Au12 Zn11 2.700(6) 2_666
Au12 Zn11 2.700(6) 4_666
Au12 Zn11 2.700(6) 3_666
Zn13 Zn11 2.395(4) 4
Zn13 Cr12 2.609(3) 3_646
Zn13 Cr12 2.609(3) 2_664
Zn13 Au12 2.609(3) 3_646
Zn13 Au12 2.609(3) 2_664
Zn13 Zn25 2.716(5) 5
Zn13 Zn25 2.716(5) 6
Zn13 Zn15 2.8661(18) 9
Zn13 Zn15 2.8661(18) 11
Zn13 Zn15 2.8661(18) 4
Zn13 Zn15 2.8661(18) .
Zn15 Zn26 2.46(3) 84
Zn15 Zn22 2.631(4) .
Zn15 Zn25 2.6625(19) 9
Zn15 Zn25 2.6625(19) 5
Zn15 Au12 2.676(2) 2_664
Zn15 Cr12 2.676(2) 2_664
Zn15 Zn23 2.781(5) 9
Zn15 Zn45 2.829(2) 8_655
Zn15 Zn45 2.829(2) 11_565
Zn15 Zn13 2.8661(18) 5
Cr42 Zn45 2.572(2) 57
Cr42 Zn45 2.572(2) 29
Cr42 Zn45 2.572(2) 73
Cr42 Zn34 2.589(3) 57
Cr42 Zn34 2.589(3) 29
Cr42 Zn34 2.589(3) 73
Cr42 Zn43 2.628(3) 81
Cr42 Zn43 2.628(3) 25
Cr42 Zn43 2.628(3) 53
Cr42 Zn35 2.657(2) 57
Cr42 Zn35 2.657(2) 73
Cr42 Zn35 2.657(2) 29
Zn43 Cr42 2.628(3) 4_566
Zn43 Cr42 2.628(3) 25_544
Zn43 Zn45 2.757(2) 81_545
Zn43 Zn45 2.757(2) 49_554
Zn43 Zn45 2.757(2) 59_565
Zn43 Zn45 2.757(2) 76_556
Zn43 Zn43 2.763(4) 10_656
Zn43 Zn43 2.763(4) 54_565
Zn43 Zn43 2.763(4) 57_554
Zn43 Zn43 2.763(4) 77_545
Zn43 Zn35 2.773(3) 5
Zn43 Zn35 2.773(3) 30
Zn45 Cr42 2.572(2) 73_445
Zn45 Cr12 2.577(2) 2_665
Zn45 Au12 2.577(2) 2_665
Zn45 Zn34 2.709(3) .
Zn45 Zn35 2.7399(16) 33_545
Zn45 Zn35 2.7399(16) 53_455
Zn45 Zn43 2.757(2) 29_545
Zn45 Zn43 2.757(2) 49_455
Zn45 Zn15 2.829(2) 8_556
Zn45 Zn15 2.829(2) 11_556
Zn45 Zn13 2.984(3) 10_556
Zn45 Zn45 3.055(4) 11_566
Zn30 Zn32 2.789(4) .
Zn30 Zn32 2.789(4) 4_566
Zn30 Zn32 2.789(4) 2_665
Zn30 Zn32 2.789(4) 3_656
Zn30 Zn34 3.051(2) 73
Zn30 Zn34 3.051(2) 57
Zn30 Zn34 3.051(2) 29
Zn30 Zn34 3.051(2) 58
Zn30 Zn34 3.051(2) 74
Zn30 Zn34 3.051(2) 30
Zn30 Zn34 3.051(2) 60_565
Zn30 Zn34 3.051(2) 31_655
Zn32 Zn21 2.613(9) 9
Zn32 Zn21 2.613(9) 5
Zn32 Zn21 2.613(9) .
Zn32 Zn25 2.711(3) 58
Zn32 Zn25 2.711(3) 30
Zn32 Zn25 2.711(3) 74
Zn32 Zn34 2.850(2) 76_556
Zn32 Zn34 2.850(2) 60_565
Zn32 Zn34 2.850(2) 75_556
Zn32 Zn34 2.850(2) 59_565
Zn32 Zn34 2.850(2) 32_655
Zn34 Zn34 2.502(4) 2
Zn34 Cr42 2.589(3) 73_445
Zn34 Zn34 2.685(4) 33_545
Zn34 Zn34 2.685(4) 53_455
Zn34 Zn25 2.753(3) 4_556
Zn34 Zn25 2.753(3) 3_556
Zn34 Zn35 2.772(2) 33_545
Zn34 Zn35 2.772(2) 53_455
Zn34 Zn32 2.850(2) 76_456
Zn34 Zn32 2.850(2) 75_546
Zn34 Zn30 3.051(2) 73_445
Zn35 Zn24 2.450(12) .
Zn35 Zn23 2.530(8) 58
Zn35 Cr42 2.657(2) 73_445
Zn35 Zn45 2.7399(16) 33_545
Zn35 Zn45 2.7399(16) 53_455
Zn35 Zn34 2.772(2) 33_545
Zn35 Zn34 2.772(2) 53_455
Zn35 Zn43 2.773(3) 9
Zn35 Zn25 2.8212(17) 35
Zn35 Zn25 2.8212(17) 56
Zn35 Zn26 2.89(2) 35
Zn35 Zn26 2.89(2) 58
Cr20 Zn21 2.582(8) .
Cr20 Zn21 2.582(8) 9
Cr20 Zn21 2.582(8) 5
Cr20 Zn21 2.582(8) 84
Cr20 Zn21 2.582(8) 58
Cr20 Zn21 2.582(8) 56
Cr20 Zn21 2.582(8) 74
Cr20 Zn21 2.582(8) 30
Cr20 Zn21 2.582(8) 28
Cr20 Zn21 2.582(8) 35
Cr20 Zn21 2.582(8) 51
Cr20 Zn21 2.582(8) 79
Zn21 Zn21 0.706(17) 9
Zn21 Zn21 0.706(17) 5
Zn21 Zn24 1.334(18) 58
Zn21 Zn24 1.949(16) 30
Zn21 Zn24 1.949(16) 74
Zn21 Zn26 2.074(16) 79
Zn21 Zn26 2.074(16) 30
Zn21 Zn23 2.121(11) 30
Zn21 Zn26 2.520(14) 58
Zn21 Zn26 2.520(14) 51
Zn21 Zn25 2.580(5) 30
Zn21 Zn25 2.580(5) 74
Zn22 Zn26 1.81(3) 84
Zn22 Zn26 1.81(3) 56
Zn22 Zn26 1.81(3) 28
Zn22 Zn24 2.505(6) 84
Zn22 Zn24 2.505(6) 35
Zn22 Zn24 2.505(6) 56
Zn22 Zn24 2.505(6) 79
Zn22 Zn24 2.505(6) 28
Zn22 Zn24 2.505(6) 51
Zn22 Zn23 2.535(5) 9
Zn22 Zn23 2.535(5) 5
Zn22 Zn23 2.535(5) .
Zn23 Zn26 0.72(3) .
Zn23 Zn26 0.72(3) 28
Zn23 Zn24 0.798(15) 56
Zn23 Zn24 0.798(15) 79
Zn23 Zn21 2.121(11) 84
Zn23 Zn21 2.121(11) 58
Zn23 Zn35 2.530(8) 79
Zn23 Zn35 2.530(8) 56
Zn23 Zn22 2.535(5) 28
Zn23 Zn21 2.709(8) 79
Zn23 Zn21 2.709(8) 51
Zn24 Zn23 0.798(15) 58
Zn24 Zn26 0.98(2) 35
Zn24 Zn26 0.98(2) 58
Zn24 Zn21 1.334(18) 79
Zn24 Zn24 1.48(3) 74
Zn24 Zn21 1.949(16) 84
Zn24 Zn21 1.949(16) 74
Zn24 Zn22 2.505(6) 28
Zn24 Zn22 2.505(6) 51
Zn24 Zn21 2.691(17) 5
Zn26 Zn24 0.98(2) 56
Zn26 Zn24 0.98(2) 79
Zn26 Zn26 1.27(6) 28
Zn26 Zn22 1.81(3) 28
Zn26 Zn21 2.074(16) 84
Zn26 Zn21 2.074(16) 58
Zn26 Zn15 2.46(3) 30
Zn26 Zn21 2.520(14) 79
Zn26 Zn21 2.520(14) 51
Zn26 Zn21 2.692(17) 56
Zn25 Zn21 2.580(5) 84
Zn25 Zn21 2.580(5) 74
Zn25 Zn15 2.6625(19) 9
Zn25 Zn15 2.6625(19) 5
Zn25 Zn32 2.711(3) 74
Zn25 Zn13 2.716(5) 9
Zn25 Zn34 2.753(3) 3_556
Zn25 Zn34 2.753(3) 4_556
Zn25 Zn24 2.776(10) 35
Zn25 Zn24 2.776(10) 56
Zn25 Zn35 2.8212(17) 35
Zn25 Zn35 2.8212(17) 56
